data_1545859
loop_
_publ_author_name
'Hoshino, Manabu'
'Khutia, Anupam'
'Xing, Hongzhu'
'Inokuma, Yasuhide'
'Fujita, Makoto'

_publ_section_title
;
 The crystalline sponge method updated
;
_journal_issue 2
_journal_name_full IUCrJ
_journal_page_first 139
_journal_page_last 151
_journal_paper_doi 10.1107/S2052252515024379
_journal_volume 3
_journal_year 2016
_chemical_formula_sum 'C73.5 H78.76 I6 N12 Zn3'
_chemical_formula_weight 2087.75
_space_group_crystal_system monoclinic
_space_group_IT_number 15
_space_group_name_Hall '-C 2yc'
_space_group_name_H-M_alt 'C 1 2/c 1'
_symmetry_space_group_name_Hall '-C 2yc'
_symmetry_space_group_name_H-M 'C 1 2/c 1'
_atom_sites_solution_hydrogens geom
_atom_sites_solution_primary iterative
_atom_sites_solution_secondary difmap
_audit_creation_method SHELXL-2014/7
_cell_angle_alpha 90
_cell_angle_beta 101.956(2)
_cell_angle_gamma 90
_cell_formula_units_Z 8
_cell_length_a 35.0725(6)
_cell_length_b 14.8911(3)
_cell_length_c 30.9658(6)
_cell_measurement_reflns_used 22504
_cell_measurement_temperature 100(2)
_cell_measurement_theta_max 76.1570
_cell_measurement_theta_min 4.2440
_cell_volume 15821.6(5)
_computing_cell_refinement 'CrysAlisPro 1.171.38.41 (Rigaku OD, 2015)'
_computing_data_collection 'CrysAlisPro 1.171.37.35 (Agilent Tech., 2014)'
_computing_data_reduction 'CrysAlisPro 1.171.38.41 (Rigaku OD, 2015)'
_computing_molecular_graphics 'shelXle (Hubschle et al., 2011)'
_computing_publication_material 'SHELXL-2014/7 (Sheldrick, 2014)'
_computing_structure_refinement 'SHELXL-2014/7 (Sheldrick, 2014)'
_computing_structure_solution 'SHELXT-2014/5 (Sheldrick, 2014)'
_diffrn_ambient_environment N~2~
_diffrn_ambient_temperature 100(2)
_diffrn_detector 'CCD plate'
_diffrn_detector_type AtlasS2
_diffrn_measured_fraction_theta_full 0.999
_diffrn_measured_fraction_theta_max 0.986
_diffrn_measurement_device 'four-circle diffractometer'
_diffrn_measurement_device_type 'SuperNova, Dual, Cu at zero, AtlasS2'
_diffrn_measurement_method '\w scans'
_diffrn_radiation_monochromator mirror
_diffrn_radiation_probe x-ray
_diffrn_radiation_type 'Cu K\a'
_diffrn_radiation_wavelength 1.54184
_diffrn_reflns_av_R_equivalents 0.0279
_diffrn_reflns_av_unetI/netI 0.0279
_diffrn_reflns_Laue_measured_fraction_full 0.999
_diffrn_reflns_Laue_measured_fraction_max 0.986
_diffrn_reflns_limit_h_max 44
_diffrn_reflns_limit_h_min -42
_diffrn_reflns_limit_k_max 18
_diffrn_reflns_limit_k_min -15
_diffrn_reflns_limit_l_max 39
_diffrn_reflns_limit_l_min -36
_diffrn_reflns_number 56858
_diffrn_reflns_point_group_measured_fraction_full 0.999
_diffrn_reflns_point_group_measured_fraction_max 0.986
_diffrn_reflns_theta_full 67.684
_diffrn_reflns_theta_max 76.785
_diffrn_reflns_theta_min 4.275
_diffrn_source 'sealed X-ray tube'
_diffrn_source_type 'SuperNova (Cu) X-ray Source'
_exptl_absorpt_coefficient_mu 19.811
_exptl_absorpt_correction_T_max 0.495
_exptl_absorpt_correction_T_min 0.162
_exptl_absorpt_correction_type gaussian
_exptl_absorpt_process_details
;
CrysAlisPro, Agilent Technologies,
Version 1.171.37.35 (release 13-08-2014 CrysAlis171 .NET)
(compiled Aug 13 2014,18:06:01)
Numerical absorption correction based on gaussian integration over
   a multifaceted crystal model
Empirical absorption correction using spherical harmonics,
 implemented in SCALE3 ABSPACK scaling algorithm.
;
_exptl_crystal_colour black
_exptl_crystal_density_diffrn 1.753
_exptl_crystal_description block
_exptl_crystal_F_000 8094
_exptl_crystal_size_max 0.190
_exptl_crystal_size_mid 0.090
_exptl_crystal_size_min 0.060
_refine_diff_density_max 1.044
_refine_diff_density_min -0.821
_refine_diff_density_rms 0.094
_refine_ls_extinction_method none
_refine_ls_goodness_of_fit_ref 1.056
_refine_ls_hydrogen_treatment constr
_refine_ls_matrix_type full
_refine_ls_number_parameters 1257
_refine_ls_number_reflns 16450
_refine_ls_number_restraints 717
_refine_ls_restrained_S_all 1.048
_refine_ls_R_factor_all 0.0412
_refine_ls_R_factor_gt 0.0379
_refine_ls_shift/su_max 0.002
_refine_ls_shift/su_mean 0.000
_refine_ls_structure_factor_coef Fsqd
_refine_ls_weighting_details 'w=1/[\s^2^(Fo^2^)+(0.0528P)^2^+37.9066P] where P=(Fo^2^+2Fc^2^)/3'
_refine_ls_weighting_scheme calc
_refine_ls_wR_factor_gt 0.1007
_refine_ls_wR_factor_ref 0.1035
_reflns_Friedel_coverage 0.000
_reflns_number_gt 15108
_reflns_number_total 16450
_reflns_threshold_expression 'I > 2\s(I)'
_cod_data_source_file de5035.cif
_cod_data_source_block guaiazulene
_cod_original_formula_sum 'C73.50 H78.76 I6 N12 Zn3'
_cod_database_code 1545859
_shelx_shelxl_version_number 2014/7
_shelx_space_group_comment
;
The symmetry employed for this shelxl refinement is uniquely defined
by the following loop, which should always be used as a source of
symmetry information in preference to the above space-group names.
They are only intended as comments.
;
_shelx_estimated_absorpt_t_min 0.117
_shelx_estimated_absorpt_t_max 0.383

loop_
_space_group_symop_operation_xyz
'x, y, z'
'-x, y, -z+1/2'
'x+1/2, y+1/2, z'
'-x+1/2, y+1/2, -z+1/2'
'-x, -y, -z'
'x, -y, z-1/2'
'-x+1/2, -y+1/2, -z'
'x+1/2, -y+1/2, z-1/2'

loop_
_atom_site_label
_atom_site_type_symbol
_atom_site_fract_x
_atom_site_fract_y
_atom_site_fract_z
_atom_site_U_iso_or_equiv
_atom_site_adp_type
_atom_site_occupancy
_atom_site_site_symmetry_order
_atom_site_calc_flag
_atom_site_refinement_flags_posn
_atom_site_refinement_flags_adp
_atom_site_refinement_flags_occupancy
_atom_site_disorder_assembly
_atom_site_disorder_group
Zn1 Zn 0.87485(2) -0.09876(4) 0.93895(2) 0.04986(14) Uani 1 1 d . . . . .
I11A I 0.85002(17) -0.0868(4) 1.01155(16) 0.101(2) Uani 0.299(15) 1 d . . P A 1
I12A I 0.89145(12) -0.2394(2) 0.9067(2) 0.104(2) Uani 0.299(15) 1 d . . P A 1
I11B I 0.85188(5) -0.08888(13) 1.01026(4) 0.0613(5) Uani 0.701(15) 1 d . . P A 2
I12B I 0.89084(4) -0.24265(10) 0.89993(8) 0.0637(4) Uani 0.701(15) 1 d . . P A 2
Zn2 Zn 0.57771(2) -0.12044(3) 0.59766(2) 0.04544(13) Uani 1 1 d . . . . .
I21A I 0.52207(17) -0.1522(5) 0.63138(15) 0.0614(9) Uani 0.382(16) 1 d . . P B 1
I22A I 0.61457(12) -0.2362(2) 0.5581(2) 0.0838(13) Uani 0.382(16) 1 d . . P B 1
I21B I 0.51831(8) -0.1396(2) 0.63402(8) 0.0535(5) Uani 0.618(16) 1 d . . P B 2
I22B I 0.61317(3) -0.23869(11) 0.56412(8) 0.0473(5) Uani 0.618(16) 1 d . . P B 2
Zn3A Zn 0.67354(12) 0.3543(3) 0.27329(15) 0.0386(5) Uani 0.620(9) 1 d . . P C 1
I31A I 0.62883(4) 0.33336(12) 0.19820(6) 0.0541(3) Uani 0.620(9) 1 d . . P C 1
I32A I 0.73540(5) 0.26495(11) 0.29640(4) 0.0477(3) Uani 0.620(9) 1 d . . P C 1
Zn3B Zn 0.6773(3) 0.3543(6) 0.2814(3) 0.0607(17) Uani 0.380(9) 1 d . . P C 2
I31B I 0.63378(17) 0.3201(3) 0.20691(17) 0.0924(10) Uani 0.380(9) 1 d . . P C 2
I32B I 0.74287(18) 0.2732(3) 0.3084(3) 0.0886(12) Uani 0.380(9) 1 d . . P C 2
N101 N 0.83405(10) -0.0313(2) 0.89221(11) 0.0440(7) Uani 1 1 d . . . . .
C102 C 0.82547(13) 0.0545(3) 0.89927(13) 0.0521(10) Uani 1 1 d . . . . .
H102 H 0.8399 0.0840 0.9247 0.062 Uiso 1 1 calc R U . . .
C103 C 0.79680(13) 0.1019(3) 0.87150(13) 0.0481(9) Uani 1 1 d . . . . .
H103 H 0.7920 0.1631 0.8772 0.058 Uiso 1 1 calc R U . . .
C104 C 0.77491(11) 0.0580(2) 0.83486(11) 0.0383(7) Uani 1 1 d . . . . .
C105 C 0.78422(12) -0.0304(3) 0.82709(13) 0.0454(8) Uani 1 1 d . . . . .
H105 H 0.7703 -0.0616 0.8019 0.055 Uiso 1 1 calc R U . . .
C106 C 0.81388(12) -0.0724(3) 0.85635(14) 0.0472(9) Uani 1 1 d . . . . .
H106 H 0.8202 -0.1327 0.8508 0.057 Uiso 1 1 calc R U . . .
N111 N 0.61841(11) -0.0515(2) 0.64436(11) 0.0467(8) Uani 1 1 d . . . . .
C112 C 0.61025(19) 0.0322(3) 0.6538(2) 0.084(2) Uani 1 1 d . . . . .
H112 H 0.5875 0.0595 0.6369 0.100 Uiso 1 1 calc R U . . .
C113 C 0.63329(17) 0.0818(3) 0.68688(19) 0.0732(18) Uani 1 1 d . . . . .
H113 H 0.6267 0.1419 0.6924 0.088 Uiso 1 1 calc R U . . .
C114 C 0.66623(11) 0.0420(2) 0.71194(11) 0.0372(7) Uani 1 1 d . . . . .
C115 C 0.67454(11) -0.0458(2) 0.70263(12) 0.0390(7) Uani 1 1 d . . . . .
H115 H 0.6967 -0.0752 0.7196 0.047 Uiso 1 1 calc R U . . .
C116 C 0.65014(11) -0.0906(2) 0.66822(12) 0.0412(8) Uani 1 1 d . . . . .
H116 H 0.6562 -0.1505 0.6615 0.049 Uiso 1 1 calc R U . . .
N121 N 0.68623(11) 0.5080(2) 0.78096(13) 0.0477(7) Uani 1 1 d . . . . .
C122 C 0.66065(15) 0.4520(3) 0.75685(18) 0.0575(11) Uani 1 1 d . . . . .
H122 H 0.6378 0.4763 0.7388 0.069 Uiso 1 1 calc R U . . .
C123 C 0.66605(14) 0.3606(3) 0.75709(17) 0.0563(11) Uani 1 1 d . . . . .
H123 H 0.6476 0.3231 0.7388 0.068 Uiso 1 1 calc R U . . .
C124 C 0.69859(11) 0.3237(2) 0.78416(13) 0.0408(7) Uani 1 1 d . . . . .
C125 C 0.72465(13) 0.3816(3) 0.80989(15) 0.0491(9) Uani 1 1 d . . . . .
H125 H 0.7472 0.3591 0.8292 0.059 Uiso 1 1 calc R U . . .
C126 C 0.71721(14) 0.4732(3) 0.80695(16) 0.0529(10) Uani 1 1 d . . . . .
H126 H 0.7353 0.5127 0.8245 0.063 Uiso 1 1 calc R U . . .
C131 C 0.74251(10) 0.1034(2) 0.80474(11) 0.0363(7) Uani 1 1 d . . . . .
N132 N 0.72174(9) 0.05302(18) 0.77240(9) 0.0346(6) Uani 1 1 d . . . . .
C133 C 0.69094(10) 0.0942(2) 0.74772(11) 0.0343(6) Uani 1 1 d . . . . .
N134 N 0.68096(9) 0.17967(19) 0.75219(10) 0.0369(6) Uani 1 1 d . . . . .
C135 C 0.70558(10) 0.2255(2) 0.78320(12) 0.0364(7) Uani 1 1 d . . . . .
N136 N 0.73600(9) 0.1905(2) 0.81132(10) 0.0382(6) Uani 1 1 d . . . . .
N141 N 0.56489(10) -0.0155(2) 0.55245(10) 0.0437(7) Uani 1 1 d . . . . .
C142 C 0.53410(12) 0.0379(3) 0.54962(12) 0.0440(8) Uani 1 1 d . . . . .
H142 H 0.5153 0.0240 0.5666 0.053 Uiso 1 1 calc R U . . .
C143 C 0.52846(11) 0.1130(3) 0.52287(12) 0.0425(8) Uani 1 1 d . . . . .
H143 H 0.5066 0.1509 0.5223 0.051 Uiso 1 1 calc R U . . .
C144 C 0.55492(10) 0.1323(2) 0.49702(10) 0.0353(7) Uani 1 1 d . . . . .
C145 C 0.58652(13) 0.0764(3) 0.49889(17) 0.0542(10) Uani 1 1 d . . . . .
H145 H 0.6052 0.0873 0.4812 0.065 Uiso 1 1 calc R U . . .
C146 C 0.59021(14) 0.0038(3) 0.52741(19) 0.0623(12) Uani 1 1 d . . . . .
H146 H 0.6122 -0.0344 0.5291 0.075 Uiso 1 1 calc R U . . .
N151 N 0.64141(10) 0.3376(2) 0.32283(11) 0.0437(7) Uani 1 1 d . . . . .
C152 C 0.60707(14) 0.3803(3) 0.31823(15) 0.0521(9) Uani 1 1 d . . . . .
H152 H 0.5995 0.4205 0.2942 0.062 Uiso 1 1 calc R U . . .
C153 C 0.58229(12) 0.3677(3) 0.34718(13) 0.0484(9) Uani 1 1 d . . . . .
H153 H 0.5582 0.3990 0.3431 0.058 Uiso 1 1 calc R U . . .
C154 C 0.59327(11) 0.3084(2) 0.38236(11) 0.0380(7) Uani 1 1 d . . . . .
C155 C 0.62852(12) 0.2637(3) 0.38698(13) 0.0457(8) Uani 1 1 d . . . . .
H155 H 0.6366 0.2220 0.4103 0.055 Uiso 1 1 calc R U . . .
C156 C 0.65168(12) 0.2809(3) 0.35696(15) 0.0477(9) Uani 1 1 d . . . . .
H156 H 0.6761 0.2512 0.3606 0.057 Uiso 1 1 calc R U . . .
N161 N 0.42303(10) 0.5158(3) 0.44394(11) 0.0502(8) Uani 1 1 d . . . . .
C162 C 0.43635(11) 0.4644(3) 0.47877(13) 0.0442(8) Uani 1 1 d . . . . .
H162 H 0.4242 0.4674 0.5034 0.053 Uiso 1 1 calc R U . . .
C163 C 0.46734(11) 0.4065(3) 0.48030(13) 0.0429(8) Uani 1 1 d . . . . .
H163 H 0.4762 0.3701 0.5056 0.051 Uiso 1 1 calc R U . . .
C164 C 0.48536(10) 0.4021(3) 0.44491(12) 0.0398(7) Uani 1 1 d . . . . .
C165 C 0.4714(2) 0.4555(5) 0.40886(18) 0.088(2) Uani 1 1 d . . . . .
H165 H 0.4828 0.4536 0.3836 0.105 Uiso 1 1 calc R U . . .
C166 C 0.4406(2) 0.5119(6) 0.41027(19) 0.098(3) Uani 1 1 d . . . . .
H166 H 0.4316 0.5501 0.3857 0.117 Uiso 1 1 calc R U . . .
C171 C 0.55061(9) 0.2133(2) 0.46851(10) 0.0337(6) Uani 1 1 d . . . . .
N172 N 0.57455(8) 0.2221(2) 0.44040(9) 0.0353(6) Uani 1 1 d . . . . .
C173 C 0.56766(10) 0.2936(2) 0.41410(11) 0.0359(7) Uani 1 1 d . . . . .
N174 N 0.53931(9) 0.3537(2) 0.41392(10) 0.0381(6) Uani 1 1 d . . . . .
C175 C 0.51770(10) 0.3391(2) 0.44391(11) 0.0357(7) Uani 1 1 d . . . . .
N176 N 0.52231(8) 0.2713(2) 0.47287(9) 0.0354(6) Uani 1 1 d . . . . .
C401 C 0.3117(2) -0.0259(5) 0.6104(2) 0.0814(17) Uani 1 1 d . . . . .
C402 C 0.3172(2) -0.0624(4) 0.6515(2) 0.0795(16) Uani 1 1 d . . . . .
H402 H 0.2942 -0.0871 0.6584 0.095 Uiso 1 1 calc R U . . .
C403 C 0.3499(2) -0.0705(4) 0.6855(2) 0.0728(15) Uani 1 1 d . . . . .
H403 H 0.3448 -0.0977 0.7115 0.087 Uiso 1 1 calc R U . . .
C404 C 0.3875(2) -0.0472(4) 0.6885(2) 0.0801(17) Uani 1 1 d . . . . .
C405 C 0.4032(2) -0.0056(5) 0.6544(2) 0.0852(17) Uani 1 1 d . . . . .
H405 H 0.4307 0.0020 0.6599 0.102 Uiso 1 1 calc R U . . .
C406 C 0.3820(2) 0.0254(5) 0.6132(2) 0.0832(17) Uani 1 1 d . . . . .
C407 C 0.3406(2) 0.0179(4) 0.5934(2) 0.0791(16) Uani 1 1 d . . . . .
C408 C 0.3342(3) 0.0596(6) 0.5521(3) 0.101(2) Uani 1 1 d . . . . .
H408 H 0.3101 0.0634 0.5314 0.121 Uiso 1 1 calc R U . . .
C409 C 0.3702(3) 0.0949(6) 0.5470(3) 0.106(3) Uani 1 1 d . . . . .
H409 H 0.3739 0.1299 0.5225 0.127 Uiso 1 1 calc R U . . .
C410 C 0.4000(3) 0.0714(6) 0.5829(3) 0.102(2) Uani 1 1 d . . . . .
C411 C 0.2708(2) -0.0330(7) 0.5804(3) 0.108(3) Uani 1 1 d . . . . .
H41A H 0.2710 -0.0042 0.5520 0.162 Uiso 1 1 calc R U . . .
H41B H 0.2637 -0.0964 0.5756 0.162 Uiso 1 1 calc R U . . .
H41C H 0.2518 -0.0029 0.5946 0.162 Uiso 1 1 calc R U . . .
C412 C 0.4168(3) -0.0688(5) 0.7308(2) 0.094(2) Uani 1 1 d . . . . .
H412 H 0.4019 -0.0843 0.7541 0.112 Uiso 1 1 calc R U . . .
C413 C 0.4439(5) 0.0135(9) 0.7477(4) 0.204(8) Uani 1 1 d . . . . .
H41D H 0.4279 0.0656 0.7515 0.306 Uiso 1 1 calc R U . . .
H41E H 0.4610 -0.0017 0.7760 0.306 Uiso 1 1 calc R U . . .
H41F H 0.4599 0.0278 0.7261 0.306 Uiso 1 1 calc R U . . .
C414 C 0.4421(3) -0.1484(6) 0.7251(3) 0.104(2) Uani 1 1 d . . . . .
H41G H 0.4604 -0.1602 0.7530 0.156 Uiso 1 1 calc R U . . .
H41H H 0.4256 -0.2013 0.7167 0.156 Uiso 1 1 calc R U . . .
H41I H 0.4565 -0.1352 0.7020 0.156 Uiso 1 1 calc R U . . .
C415 C 0.4426(3) 0.0939(10) 0.5869(5) 0.158(5) Uani 1 1 d . . . . .
H41J H 0.4576 0.0703 0.6149 0.236 Uiso 1 1 calc R U . . .
H41K H 0.4521 0.0666 0.5623 0.236 Uiso 1 1 calc R U . . .
H41L H 0.4458 0.1592 0.5861 0.236 Uiso 1 1 calc R U . . .
C501 C 0.777(3) 0.539(7) 0.444(3) 0.88(8) Uani 0.186(6) 1 d D U P D -2
C502 C 0.741(4) 0.585(7) 0.415(3) 0.88(8) Uani 0.186(6) 1 d D U P D -2
H502 H 0.7452 0.6426 0.4036 1.060 Uiso 0.186(6) 1 calc R U P D -2
C503 C 0.704(3) 0.549(7) 0.403(3) 0.89(8) Uani 0.186(6) 1 d D U P D -2
H503 H 0.6862 0.5874 0.3853 1.064 Uiso 0.186(6) 1 calc R U P D -2
C504 C 0.688(3) 0.468(8) 0.413(2) 0.89(8) Uani 0.186(6) 1 d D U P D -2
C505 C 0.709(3) 0.396(7) 0.440(2) 0.89(8) Uani 0.186(6) 1 d D U P D -2
H505 H 0.6931 0.3452 0.4434 1.071 Uiso 0.186(6) 1 calc R U P D -2
C506 C 0.749(3) 0.388(6) 0.463(2) 0.88(8) Uani 0.186(6) 1 d D U P D -2
C507 C 0.781(3) 0.457(7) 0.464(2) 0.87(8) Uani 0.186(6) 1 d D U P D -2
C508 C 0.811(3) 0.418(9) 0.488(3) 0.86(8) Uani 0.186(6) 1 d D U P D -2
H508 H 0.8363 0.4430 0.4960 1.035 Uiso 0.186(6) 1 calc R U P D -2
C509 C 0.799(4) 0.330(8) 0.502(4) 0.86(8) Uani 0.186(6) 1 d D U P D -2
H509 H 0.8176 0.2920 0.5203 1.030 Uiso 0.186(6) 1 calc R U P D -2
C510 C 0.764(4) 0.308(7) 0.489(3) 0.87(8) Uani 0.186(6) 1 d D U P D -2
C511 C 0.811(4) 0.599(9) 0.448(4) 0.89(9) Uani 0.186(6) 1 d D U P D -2
H51A H 0.8034 0.6543 0.4312 1.342 Uiso 0.186(6) 1 calc R U P D -2
H51B H 0.8210 0.6132 0.4789 1.342 Uiso 0.186(6) 1 calc R U P D -2
H51C H 0.8316 0.5688 0.4359 1.342 Uiso 0.186(6) 1 calc R U P D -2
C512 C 0.645(3) 0.455(10) 0.394(3) 0.89(8) Uani 0.186(6) 1 d D U P D -2
H512 H 0.6400 0.4177 0.3660 1.069 Uiso 0.186(6) 1 calc R U P D -2
C513 C 0.627(4) 0.41(2) 0.431(6) 0.90(10) Uani 0.186(6) 1 d D U P D -2
H51D H 0.5994 0.3995 0.4208 1.350 Uiso 0.186(6) 1 calc R U P D -2
H51E H 0.6405 0.3526 0.4398 1.350 Uiso 0.186(6) 1 calc R U P D -2
H51F H 0.6314 0.4501 0.4570 1.350 Uiso 0.186(6) 1 calc R U P D -2
C514 C 0.623(4) 0.552(12) 0.387(12) 0.87(9) Uani 0.186(6) 1 d D U P D -2
H51G H 0.5952 0.5429 0.3741 1.304 Uiso 0.186(6) 1 calc R U P D -2
H51H H 0.6260 0.5823 0.4152 1.304 Uiso 0.186(6) 1 calc R U P D -2
H51I H 0.6346 0.5884 0.3665 1.304 Uiso 0.186(6) 1 calc R U P D -2
C515 C 0.738(5) 0.222(8) 0.494(5) 0.87(9) Uani 0.186(6) 1 d D U P D -2
H51J H 0.7111 0.2326 0.4782 1.303 Uiso 0.186(6) 1 calc R U P D -2
H51K H 0.7485 0.1689 0.4827 1.303 Uiso 0.186(6) 1 calc R U P D -2
H51L H 0.7378 0.2133 0.5257 1.303 Uiso 0.186(6) 1 calc R U P D -2
C601 C 0.4815(10) 0.535(3) 0.7712(16) 0.069(12) Uani 0.278(10) 1 d D U P E -1
C602 C 0.4495(14) 0.492(4) 0.792(2) 0.072(12) Uani 0.278(10) 1 d D U P E -1
H602 H 0.4318 0.5312 0.8016 0.086 Uiso 0.278(10) 1 calc R U P E -1
C603 C 0.4445(10) 0.401(2) 0.7970(12) 0.064(7) Uani 0.278(10) 1 d D U P E -1
H603 H 0.4274 0.3872 0.8162 0.077 Uiso 0.278(10) 1 calc R U P E -1
C604 C 0.4593(8) 0.3254(19) 0.7800(11) 0.067(7) Uani 0.278(10) 1 d D U P E -1
C605 C 0.4894(7) 0.3228(16) 0.7541(9) 0.074(7) Uani 0.278(10) 1 d D U P E -1
H605 H 0.4949 0.2652 0.7436 0.089 Uiso 0.278(10) 1 calc R U P E -1
C606 C 0.5121(9) 0.3959(15) 0.7421(8) 0.067(6) Uani 0.278(10) 1 d D U P E -1
C607 C 0.5057(11) 0.4962(17) 0.7465(17) 0.064(10) Uani 0.278(10) 1 d D U P E -1
C608 C 0.5310(18) 0.531(4) 0.727(2) 0.072(12) Uani 0.278(10) 1 d D U P E -1
H608 H 0.5347 0.5938 0.7237 0.087 Uiso 0.278(10) 1 calc R U P E -1
C609 C 0.5533(17) 0.460(4) 0.7115(15) 0.085(12) Uani 0.278(10) 1 d D U P E -1
H609 H 0.5740 0.4732 0.6970 0.102 Uiso 0.278(10) 1 calc R U P E -1
C610 C 0.5436(11) 0.381(3) 0.7182(10) 0.080(9) Uani 0.278(10) 1 d D U P E -1
C611 C 0.4807(13) 0.6332(18) 0.7748(19) 0.076(9) Uani 0.278(10) 1 d D U P E -1
H61A H 0.4623 0.6506 0.7933 0.114 Uiso 0.278(10) 1 calc R U P E -1
H61B H 0.5068 0.6551 0.7883 0.114 Uiso 0.278(10) 1 calc R U P E -1
H61C H 0.4724 0.6594 0.7454 0.114 Uiso 0.278(10) 1 calc R U P E -1
C612 C 0.4411(9) 0.2339(18) 0.7885(11) 0.081(9) Uani 0.278(10) 1 d D U P E -1
H612 H 0.4284 0.2013 0.7611 0.098 Uiso 0.278(10) 1 calc R U P E -1
C613 C 0.4124(14) 0.262(4) 0.819(2) 0.33(4) Uani 0.278(10) 1 d D U P E -1
H61D H 0.3990 0.2081 0.8267 0.496 Uiso 0.278(10) 1 calc R U P E -1
H61E H 0.4271 0.2897 0.8459 0.496 Uiso 0.278(10) 1 calc R U P E -1
H61F H 0.3932 0.3043 0.8032 0.496 Uiso 0.278(10) 1 calc R U P E -1
C614 C 0.4737(8) 0.1746(19) 0.8222(13) 0.104(10) Uani 0.278(10) 1 d D U P E -1
H61G H 0.4624 0.1166 0.8278 0.156 Uiso 0.278(10) 1 calc R U P E -1
H61H H 0.4964 0.1646 0.8089 0.156 Uiso 0.278(10) 1 calc R U P E -1
H61I H 0.4818 0.2070 0.8502 0.156 Uiso 0.278(10) 1 calc R U P E -1
C615 C 0.5583(9) 0.283(3) 0.7082(13) 0.099(13) Uani 0.278(10) 1 d D U P E -1
H61J H 0.5424 0.2375 0.7191 0.148 Uiso 0.278(10) 1 calc R U P E -1
H61K H 0.5558 0.2755 0.6763 0.148 Uiso 0.278(10) 1 calc R U P E -1
H61L H 0.5857 0.2756 0.7229 0.148 Uiso 0.278(10) 1 calc R U P E -1
C701 C 0.4952(19) 0.560(2) 0.757(2) 0.090(16) Uani 0.222(10) 1 d D U P E -2
C702 C 0.528(2) 0.558(3) 0.731(2) 0.075(16) Uani 0.222(10) 1 d D U P E -2
H702 H 0.5428 0.6108 0.7302 0.090 Uiso 0.222(10) 1 calc R U P E -2
C703 C 0.5379(15) 0.484(3) 0.708(2) 0.068(12) Uani 0.222(10) 1 d D U P E -2
H703 H 0.5563 0.4976 0.6903 0.081 Uiso 0.222(10) 1 calc R U P E -2
C704 C 0.5261(13) 0.395(2) 0.7062(14) 0.093(10) Uani 0.222(10) 1 d D U P E -2
C705 C 0.4989(13) 0.354(2) 0.7299(14) 0.102(11) Uani 0.222(10) 1 d D U P E -2
H705 H 0.4957 0.2913 0.7255 0.123 Uiso 0.222(10) 1 calc R U P E -2
C706 C 0.4759(14) 0.392(2) 0.7591(17) 0.117(15) Uani 0.222(10) 1 d D U P E -2
C707 C 0.4730(15) 0.492(2) 0.7695(18) 0.101(14) Uani 0.222(10) 1 d D U P E -2
C708 C 0.449(3) 0.492(4) 0.795(4) 0.101(18) Uani 0.222(10) 1 d D U P E -2
H708 H 0.4415 0.5429 0.8097 0.121 Uiso 0.222(10) 1 calc R U P E -2
C709 C 0.4328(16) 0.402(4) 0.797(2) 0.116(18) Uani 0.222(10) 1 d D U P E -2
H709 H 0.4117 0.3906 0.8108 0.139 Uiso 0.222(10) 1 calc R U P E -2
C710 C 0.4485(15) 0.339(4) 0.779(2) 0.117(18) Uani 0.222(10) 1 d D U P E -2
C711 C 0.489(2) 0.653(2) 0.769(3) 0.11(3) Uani 0.222(10) 1 d D U P E -2
H71A H 0.5068 0.6929 0.7576 0.163 Uiso 0.222(10) 1 calc R U P E -2
H71B H 0.4620 0.6709 0.7565 0.163 Uiso 0.222(10) 1 calc R U P E -2
H71C H 0.4938 0.6583 0.8013 0.163 Uiso 0.222(10) 1 calc R U P E -2
C712 C 0.5434(11) 0.334(2) 0.6750(12) 0.117(12) Uani 0.222(10) 1 d D U P E -2
H712 H 0.5693 0.3560 0.6705 0.140 Uiso 0.222(10) 1 calc R U P E -2
C713 C 0.5118(14) 0.329(3) 0.6305(12) 0.126(15) Uani 0.222(10) 1 d D U P E -2
H71D H 0.5214 0.2911 0.6093 0.188 Uiso 0.222(10) 1 calc R U P E -2
H71E H 0.4876 0.3043 0.6363 0.188 Uiso 0.222(10) 1 calc R U P E -2
H71F H 0.5068 0.3900 0.6181 0.188 Uiso 0.222(10) 1 calc R U P E -2
C714 C 0.5447(17) 0.232(3) 0.6929(19) 0.15(2) Uani 0.222(10) 1 d D U P E -2
H71G H 0.5557 0.1926 0.6731 0.226 Uiso 0.222(10) 1 calc R U P E -2
H71H H 0.5610 0.2287 0.7227 0.226 Uiso 0.222(10) 1 calc R U P E -2
H71I H 0.5183 0.2117 0.6937 0.226 Uiso 0.222(10) 1 calc R U P E -2
C715 C 0.4326(17) 0.242(3) 0.760(2) 0.22(3) Uani 0.222(10) 1 d D U P E -2
H71J H 0.4529 0.2108 0.7480 0.333 Uiso 0.222(10) 1 calc R U P E -2
H71K H 0.4256 0.2060 0.7835 0.333 Uiso 0.222(10) 1 calc R U P E -2
H71L H 0.4095 0.2497 0.7360 0.333 Uiso 0.222(10) 1 calc R U P E -2
C90A C 0.7805(3) 0.2948(9) 0.4409(4) 0.122(4) Uani 0.814(6) 1 d D U P D 1
H90A H 0.7819 0.2758 0.4107 0.147 Uiso 0.814(6) 1 calc R U P D 1
H90B H 0.7880 0.2429 0.4609 0.147 Uiso 0.814(6) 1 calc R U P D 1
C91A C 0.7410(2) 0.3210(8) 0.4418(3) 0.102(3) Uani 0.814(6) 1 d D U P D 1
H91A H 0.7388 0.3322 0.4727 0.123 Uiso 0.814(6) 1 calc R U P D 1
H91B H 0.7230 0.2713 0.4301 0.123 Uiso 0.814(6) 1 calc R U P D 1
C92A C 0.7291(3) 0.4043(6) 0.4147(3) 0.093(3) Uani 0.814(6) 1 d D U P D 1
H92A H 0.7289 0.3911 0.3833 0.111 Uiso 0.814(6) 1 calc R U P D 1
H92B H 0.7024 0.4215 0.4171 0.111 Uiso 0.814(6) 1 calc R U P D 1
C93A C 0.7557(3) 0.4801(8) 0.4293(4) 0.118(4) Uani 0.814(6) 1 d D U P D 1
H93A H 0.7551 0.4960 0.4602 0.141 Uiso 0.814(6) 1 calc R U P D 1
H93B H 0.7473 0.5331 0.4105 0.141 Uiso 0.814(6) 1 calc R U P D 1
C94A C 0.7961(4) 0.4538(10) 0.4260(5) 0.145(5) Uani 0.814(6) 1 d D U P D 1
H94A H 0.8142 0.5045 0.4355 0.175 Uiso 0.814(6) 1 calc R U P D 1
H94B H 0.7968 0.4393 0.3950 0.175 Uiso 0.814(6) 1 calc R U P D 1
C95A C 0.8092(3) 0.3720(10) 0.4553(6) 0.161(7) Uani 0.814(6) 1 d D U P D 1
H95A H 0.8099 0.3874 0.4866 0.193 Uiso 0.814(6) 1 calc R U P D 1
H95B H 0.8357 0.3537 0.4525 0.193 Uiso 0.814(6) 1 calc R U P D 1
C90B C 0.6138(8) 0.6562(18) 0.4246(7) 0.322(14) Uani 0.814(6) 1 d D U P D 1
H90C H 0.6250 0.6323 0.4544 0.387 Uiso 0.814(6) 1 calc R U P D 1
H90D H 0.6089 0.7215 0.4259 0.387 Uiso 0.814(6) 1 calc R U P D 1
C91B C 0.5773(8) 0.6014(15) 0.3995(6) 0.295(13) Uani 0.814(6) 1 d D U P D 1
H91C H 0.5813 0.5361 0.4047 0.354 Uiso 0.814(6) 1 calc R U P D 1
H91D H 0.5534 0.6200 0.4093 0.354 Uiso 0.814(6) 1 calc R U P D 1
C92B C 0.5745(8) 0.6233(12) 0.3519(5) 0.250(11) Uani 0.814(6) 1 d D U P D 1
H92C H 0.5469 0.6184 0.3364 0.301 Uiso 0.814(6) 1 calc R U P D 1
H92D H 0.5895 0.5783 0.3389 0.301 Uiso 0.814(6) 1 calc R U P D 1
C93B C 0.5899(9) 0.7206(15) 0.3436(10) 0.329(14) Uani 0.814(6) 1 d D U P D 1
H93C H 0.5775 0.7667 0.3591 0.395 Uiso 0.814(6) 1 calc R U P D 1
H93D H 0.5843 0.7348 0.3116 0.395 Uiso 0.814(6) 1 calc R U P D 1
C94B C 0.6359(8) 0.7174(14) 0.3627(9) 0.266(12) Uani 0.814(6) 1 d D U P D 1
H94C H 0.6508 0.7161 0.3388 0.319 Uiso 0.814(6) 1 calc R U P D 1
H94D H 0.6448 0.7687 0.3826 0.319 Uiso 0.814(6) 1 calc R U P D 1
C95B C 0.6389(9) 0.6290(19) 0.3877(10) 0.303(14) Uani 0.814(6) 1 d D U P D 1
H95C H 0.6663 0.6137 0.4012 0.364 Uiso 0.814(6) 1 calc R U P D 1
H95D H 0.6268 0.5788 0.3687 0.364 Uiso 0.814(6) 1 calc R U P D 1
C90D C 0.7270(6) 0.7612(15) 0.5324(7) 0.218(10) Uani 0.814(6) 1 d D U P D 1
H90E H 0.7168 0.8221 0.5238 0.261 Uiso 0.814(6) 1 calc R U P D 1
H90F H 0.7153 0.7405 0.5572 0.261 Uiso 0.814(6) 1 calc R U P D 1
C91D C 0.7150(7) 0.6978(16) 0.4935(9) 0.232(10) Uani 0.814(6) 1 d D U P D 1
H91E H 0.6863 0.6925 0.4860 0.279 Uiso 0.814(6) 1 calc R U P D 1
H91F H 0.7261 0.6374 0.5014 0.279 Uiso 0.814(6) 1 calc R U P D 1
C92D C 0.7301(6) 0.7345(19) 0.4529(7) 0.261(13) Uani 0.814(6) 1 d D U P D 1
H92E H 0.7227 0.6937 0.4273 0.313 Uiso 0.814(6) 1 calc R U P D 1
H92F H 0.7192 0.7949 0.4444 0.313 Uiso 0.814(6) 1 calc R U P D 1

loop_
_atom_site_aniso_label
_atom_site_aniso_U_11
_atom_site_aniso_U_22
_atom_site_aniso_U_33
_atom_site_aniso_U_23
_atom_site_aniso_U_13
_atom_site_aniso_U_12
Zn1 0.0445(3) 0.0477(3) 0.0472(3) 0.0158(2) -0.0139(2) -0.0158(2)
I11A 0.084(3) 0.116(3) 0.087(3) 0.063(2) -0.0192(18) -0.038(2)
I12A 0.133(3) 0.0327(11) 0.102(2) 0.0063(9) -0.078(3) 0.0025(10)
I11B 0.0484(6) 0.0900(10) 0.0410(6) 0.0213(6) -0.0007(4) -0.0206(5)
I12B 0.0661(6) 0.0507(5) 0.0644(6) 0.0094(3) -0.0091(6) 0.0063(3)
Zn2 0.0612(3) 0.0309(2) 0.0342(2) 0.00254(18) -0.0133(2) -0.0084(2)
I21A 0.0800(14) 0.0472(12) 0.0432(12) 0.0052(9) -0.0192(11) -0.0187(10)
I22A 0.155(3) 0.0265(7) 0.0520(12) 0.0047(6) -0.0186(10) 0.0129(8)
I21B 0.0678(5) 0.0557(10) 0.0364(4) -0.0039(4) 0.0092(6) -0.0203(5)
I22B 0.0671(10) 0.0315(4) 0.0375(5) 0.0016(3) -0.0026(3) 0.0037(3)
Zn3A 0.0519(8) 0.0276(8) 0.0378(9) 0.0001(6) 0.0132(7) 0.0009(5)
I31A 0.0818(8) 0.0450(5) 0.0345(5) -0.0062(3) 0.0101(4) -0.0054(3)
I32A 0.0605(5) 0.0300(3) 0.0593(6) 0.0096(3) 0.0284(3) 0.0106(3)
Zn3B 0.103(4) 0.0241(13) 0.070(4) 0.002(2) 0.053(3) -0.001(2)
I31B 0.194(3) 0.0471(10) 0.0485(13) -0.0110(9) 0.0534(13) -0.0236(12)
I32B 0.0887(18) 0.0461(11) 0.153(3) 0.0420(15) 0.075(2) 0.0270(11)
N101 0.0466(16) 0.0336(15) 0.0432(16) 0.0079(12) -0.0105(13) -0.0113(12)
C102 0.063(2) 0.040(2) 0.0406(19) 0.0044(16) -0.0176(17) -0.0206(18)
C103 0.063(2) 0.0291(17) 0.0424(19) 0.0002(14) -0.0114(17) -0.0118(16)
C104 0.0446(17) 0.0313(16) 0.0335(16) 0.0011(13) -0.0044(13) -0.0075(13)
C105 0.0478(19) 0.0359(18) 0.0437(19) -0.0030(15) -0.0110(15) -0.0068(15)
C106 0.049(2) 0.0353(18) 0.048(2) 0.0013(15) -0.0114(16) -0.0042(15)
N111 0.0609(19) 0.0277(14) 0.0402(16) 0.0008(12) -0.0156(14) -0.0043(13)
C112 0.098(4) 0.031(2) 0.088(4) -0.014(2) -0.058(3) 0.014(2)
C113 0.090(3) 0.0269(18) 0.075(3) -0.0086(19) -0.046(3) 0.009(2)
C114 0.0452(17) 0.0263(15) 0.0345(16) 0.0036(12) -0.0045(13) -0.0040(13)
C115 0.0436(17) 0.0315(16) 0.0366(16) -0.0021(13) -0.0044(13) -0.0001(13)
C116 0.0506(19) 0.0277(16) 0.0393(17) -0.0007(13) -0.0047(15) -0.0029(14)
N121 0.0566(18) 0.0272(14) 0.061(2) -0.0035(14) 0.0150(15) -0.0008(13)
C122 0.062(2) 0.034(2) 0.071(3) -0.0026(19) 0.001(2) 0.0009(17)
C123 0.055(2) 0.0334(19) 0.071(3) -0.0060(18) -0.009(2) -0.0011(16)
C124 0.0479(18) 0.0263(16) 0.0463(19) -0.0039(14) 0.0056(15) -0.0056(14)
C125 0.052(2) 0.0328(18) 0.056(2) -0.0073(16) -0.0021(17) -0.0040(15)
C126 0.061(2) 0.0312(19) 0.063(3) -0.0084(17) 0.0060(19) -0.0095(17)
C131 0.0429(17) 0.0285(15) 0.0338(16) 0.0013(12) -0.0004(13) -0.0087(13)
N132 0.0423(14) 0.0247(12) 0.0325(13) 0.0029(10) -0.0024(11) -0.0052(11)
C133 0.0381(15) 0.0270(15) 0.0351(16) 0.0022(12) 0.0014(13) -0.0068(12)
N134 0.0407(14) 0.0262(13) 0.0396(14) 0.0013(11) -0.0016(11) -0.0052(11)
C135 0.0425(17) 0.0265(15) 0.0387(17) -0.0009(13) 0.0048(13) -0.0079(13)
N136 0.0475(15) 0.0261(13) 0.0373(14) 0.0002(11) -0.0001(12) -0.0078(11)
N141 0.0489(16) 0.0362(15) 0.0390(15) 0.0070(12) -0.0075(13) -0.0025(13)
C142 0.051(2) 0.043(2) 0.0360(17) 0.0062(15) 0.0045(14) -0.0024(16)
C143 0.0445(18) 0.0419(19) 0.0389(17) 0.0023(15) 0.0032(14) 0.0040(15)
C144 0.0396(16) 0.0337(16) 0.0271(14) -0.0024(12) -0.0055(12) 0.0013(13)
C145 0.052(2) 0.046(2) 0.067(3) 0.019(2) 0.0172(19) 0.0132(18)
C146 0.056(2) 0.053(3) 0.080(3) 0.029(2) 0.017(2) 0.019(2)
N151 0.0558(18) 0.0317(15) 0.0457(17) -0.0003(12) 0.0157(14) 0.0012(13)
C152 0.061(2) 0.050(2) 0.047(2) 0.0120(18) 0.0140(18) 0.0120(19)
C153 0.050(2) 0.054(2) 0.0407(19) 0.0109(17) 0.0076(16) 0.0118(17)
C154 0.0441(17) 0.0361(17) 0.0313(15) -0.0013(13) 0.0020(13) 0.0044(14)
C155 0.052(2) 0.043(2) 0.0418(19) 0.0060(15) 0.0094(16) 0.0119(16)
C156 0.052(2) 0.0384(19) 0.056(2) 0.0021(17) 0.0167(17) 0.0093(16)
N161 0.0468(17) 0.055(2) 0.0429(17) -0.0037(15) -0.0053(13) 0.0211(15)
C162 0.0413(17) 0.045(2) 0.0429(18) -0.0049(16) 0.0011(14) 0.0091(15)
C163 0.0427(18) 0.0409(19) 0.0418(18) 0.0036(15) 0.0014(14) 0.0079(15)
C164 0.0390(16) 0.0398(18) 0.0360(17) -0.0013(14) -0.0024(13) 0.0085(14)
C165 0.097(4) 0.120(5) 0.051(3) 0.035(3) 0.027(3) 0.072(4)
C166 0.104(5) 0.135(6) 0.058(3) 0.042(4) 0.028(3) 0.085(5)
C171 0.0353(15) 0.0327(16) 0.0290(14) -0.0033(12) -0.0028(11) 0.0028(12)
N172 0.0382(13) 0.0323(14) 0.0313(13) 0.0004(11) -0.0023(11) 0.0027(11)
C173 0.0371(15) 0.0364(17) 0.0302(15) -0.0014(13) -0.0025(12) 0.0026(13)
N174 0.0415(14) 0.0338(14) 0.0357(14) 0.0042(11) 0.0007(11) 0.0071(11)
C175 0.0361(15) 0.0348(16) 0.0324(15) -0.0007(13) -0.0016(12) 0.0043(13)
N176 0.0393(14) 0.0330(14) 0.0299(13) 0.0006(11) -0.0020(10) 0.0060(11)
C401 0.099(4) 0.071(4) 0.080(4) -0.003(3) 0.033(3) 0.020(3)
C402 0.102(4) 0.057(3) 0.083(4) -0.004(3) 0.028(3) 0.017(3)
C403 0.104(4) 0.052(3) 0.072(3) -0.002(2) 0.039(3) 0.009(3)
C404 0.111(5) 0.065(3) 0.067(3) -0.011(3) 0.026(3) 0.010(3)
C405 0.107(5) 0.077(4) 0.076(4) -0.006(3) 0.030(3) 0.000(4)
C406 0.112(5) 0.066(3) 0.080(4) 0.001(3) 0.042(4) 0.003(3)
C407 0.102(4) 0.065(3) 0.074(3) -0.002(3) 0.027(3) 0.020(3)
C408 0.121(6) 0.104(6) 0.086(5) 0.014(4) 0.041(4) 0.033(5)
C409 0.142(7) 0.085(5) 0.106(6) 0.033(4) 0.059(5) 0.028(5)
C410 0.118(6) 0.090(5) 0.109(6) 0.019(4) 0.049(5) 0.010(4)
C411 0.097(5) 0.133(7) 0.095(5) -0.010(5) 0.023(4) 0.024(5)
C412 0.128(6) 0.083(4) 0.068(4) -0.010(3) 0.016(4) 0.009(4)
C413 0.283(19) 0.132(10) 0.144(11) -0.022(8) -0.081(12) -0.047(12)
C414 0.110(6) 0.114(6) 0.081(4) -0.002(4) 0.004(4) 0.023(5)
C415 0.127(8) 0.184(13) 0.178(12) 0.055(10) 0.068(8) -0.019(8)
C501 0.87(9) 0.88(9) 0.89(8) 0.01(4) 0.16(5) -0.01(4)
C502 0.87(9) 0.88(9) 0.88(9) 0.02(4) 0.16(5) -0.01(4)
C503 0.88(9) 0.89(9) 0.89(9) 0.03(4) 0.16(5) 0.00(4)
C504 0.88(9) 0.89(9) 0.89(8) 0.02(4) 0.15(4) 0.01(4)
C505 0.88(9) 0.89(9) 0.89(8) 0.01(4) 0.15(4) 0.01(4)
C506 0.87(9) 0.88(9) 0.88(8) 0.01(4) 0.16(4) 0.01(4)
C507 0.86(9) 0.87(9) 0.88(8) 0.01(4) 0.16(4) 0.00(4)
C508 0.85(9) 0.86(9) 0.87(9) 0.00(4) 0.16(5) 0.01(4)
C509 0.85(9) 0.86(9) 0.86(9) 0.01(5) 0.16(5) 0.01(5)
C510 0.86(9) 0.87(9) 0.86(9) 0.01(4) 0.16(5) 0.02(4)
C511 0.86(12) 0.90(12) 0.90(11) -0.01(8) 0.15(9) 0.00(9)
C512 0.88(9) 0.89(9) 0.89(9) 0.01(5) 0.16(5) 0.01(5)
C513 0.89(12) 0.91(12) 0.89(12) 0.00(9) 0.17(9) 0.02(9)
C514 0.85(12) 0.88(12) 0.86(12) -0.03(9) 0.16(9) 0.02(9)
C515 0.87(11) 0.88(12) 0.85(11) 0.01(8) 0.14(9) 0.09(8)
C601 0.05(2) 0.08(2) 0.057(16) -0.015(19) -0.035(15) 0.023(18)
C602 0.050(18) 0.09(2) 0.060(18) -0.023(17) -0.020(16) 0.037(17)
C603 0.064(15) 0.077(16) 0.039(12) -0.002(12) -0.018(11) 0.002(13)
C604 0.056(11) 0.064(13) 0.070(13) -0.014(11) -0.012(10) 0.010(11)
C605 0.086(16) 0.073(13) 0.056(12) -0.021(11) -0.002(11) 0.005(10)
C606 0.067(13) 0.082(15) 0.046(10) -0.027(10) 0.002(9) 0.006(10)
C607 0.06(2) 0.080(12) 0.044(16) -0.012(14) -0.013(14) 0.008(12)
C608 0.06(2) 0.08(3) 0.058(17) -0.01(2) -0.024(17) 0.01(2)
C609 0.08(2) 0.12(3) 0.050(16) -0.01(2) 0.000(15) 0.01(2)
C610 0.075(17) 0.12(2) 0.040(12) -0.041(15) 0.002(12) 0.007(18)
C611 0.062(14) 0.08(2) 0.085(17) 0.00(2) 0.010(13) 0.008(17)
C612 0.079(16) 0.049(12) 0.11(2) -0.012(13) -0.002(14) 0.002(11)
C613 0.26(7) 0.32(7) 0.36(7) -0.02(7) -0.06(6) 0.00(6)
C614 0.086(16) 0.072(15) 0.15(3) 0.014(16) 0.013(17) 0.018(13)
C615 0.067(14) 0.13(3) 0.10(2) -0.07(3) 0.024(15) -0.008(19)
C701 0.10(3) 0.067(15) 0.08(3) -0.004(19) -0.03(2) 0.00(2)
C702 0.08(3) 0.05(2) 0.07(2) -0.011(17) -0.03(2) -0.031(19)
C703 0.07(3) 0.06(2) 0.061(17) 0.020(17) -0.01(2) -0.019(18)
C704 0.10(2) 0.081(18) 0.09(2) 0.002(15) 0.005(17) -0.035(16)
C705 0.12(2) 0.067(18) 0.11(2) -0.005(18) -0.01(2) -0.020(19)
C706 0.13(3) 0.07(2) 0.11(2) -0.011(19) -0.05(2) -0.013(19)
C707 0.12(3) 0.067(19) 0.09(2) -0.02(2) -0.05(2) -0.02(2)
C708 0.11(3) 0.10(3) 0.07(3) -0.02(2) -0.03(2) -0.01(2)
C709 0.12(3) 0.12(3) 0.08(3) -0.01(2) -0.04(2) -0.03(3)
C710 0.12(3) 0.11(3) 0.10(3) -0.01(3) -0.03(2) -0.01(3)
C711 0.12(5) 0.051(16) 0.13(5) -0.01(2) -0.03(3) -0.01(2)
C712 0.11(2) 0.12(3) 0.11(2) -0.02(2) 0.02(2) -0.01(2)
C713 0.15(4) 0.10(3) 0.13(3) -0.02(2) 0.03(3) 0.02(3)
C714 0.12(4) 0.18(6) 0.17(5) 0.01(5) 0.06(4) 0.06(4)
C715 0.14(4) 0.31(6) 0.25(5) 0.20(5) 0.13(4) 0.06(4)
C90A 0.079(5) 0.155(11) 0.126(9) -0.019(8) 0.006(5) 0.023(6)
C91A 0.079(5) 0.146(9) 0.077(5) 0.023(5) 0.005(4) 0.027(5)
C92A 0.098(6) 0.112(7) 0.069(4) 0.006(4) 0.019(4) 0.009(5)
C93A 0.112(7) 0.148(10) 0.092(6) -0.038(7) 0.016(5) -0.008(7)
C94A 0.119(9) 0.157(12) 0.173(13) -0.054(10) 0.059(9) -0.033(9)
C95A 0.065(5) 0.206(15) 0.198(14) -0.091(12) -0.005(7) 0.016(7)
C90B 0.49(3) 0.21(2) 0.22(2) -0.045(18) -0.03(2) 0.01(2)
C91B 0.50(3) 0.170(16) 0.150(15) -0.045(13) -0.071(19) -0.07(2)
C92B 0.47(3) 0.111(11) 0.123(11) -0.027(10) -0.046(16) -0.048(16)
C93B 0.47(3) 0.192(19) 0.30(2) -0.077(19) 0.02(3) 0.00(2)
C94B 0.36(3) 0.177(17) 0.31(2) -0.109(17) 0.19(2) 0.02(2)
C95B 0.41(3) 0.23(2) 0.28(3) -0.04(2) 0.08(2) 0.10(2)
C90D 0.25(2) 0.21(2) 0.24(2) 0.107(17) 0.152(19) 0.068(17)
C91D 0.230(19) 0.182(19) 0.31(3) -0.036(19) 0.12(2) -0.030(16)
C92D 0.19(2) 0.29(3) 0.33(3) -0.10(2) 0.14(2) 0.012(19)

loop_
_atom_type_symbol
_atom_type_description
_atom_type_scat_dispersion_real
_atom_type_scat_dispersion_imag
_atom_type_scat_source
C C 0.0181 0.0091 'International Tables Vol C Tables 4.2.6.8 and 6.1.1.4'
H H 0.0000 0.0000 'International Tables Vol C Tables 4.2.6.8 and 6.1.1.4'
N N 0.0311 0.0180 'International Tables Vol C Tables 4.2.6.8 and 6.1.1.4'
Zn Zn -1.5491 0.6778 'International Tables Vol C Tables 4.2.6.8 and 6.1.1.4'
I I -0.3257 6.8362 'International Tables Vol C Tables 4.2.6.8 and 6.1.1.4'

loop_
_exptl_crystal_face_index_h
_exptl_crystal_face_index_k
_exptl_crystal_face_index_l
_exptl_crystal_face_perp_dist
_exptl_oxdiff_crystal_face_indexfrac_h
_exptl_oxdiff_crystal_face_indexfrac_k
_exptl_oxdiff_crystal_face_indexfrac_l
_exptl_oxdiff_crystal_face_x
_exptl_oxdiff_crystal_face_y
_exptl_oxdiff_crystal_face_z
-18 1 15 0.0380 -17.9840 0.5493 15.2887 -0.6070 -0.7925 0.0590
11 -1 15 0.0357 11.0066 -0.9974 14.9884 0.6438 -0.6377 0.4134
-12 1 -15 0.0382 -12.0062 0.9971 -14.9876 -0.6847 0.6311 -0.4306
-1 -10 1 0.1017 -1.0085 -10.0042 0.9939 0.3929 -0.3684 -0.8855
-8 -8 -8 0.0898 -8.0110 -8.0053 -7.9979 -0.0691 0.0559 -1.0160
5 8 8 0.0879 5.0121 8.0045 8.0001 -0.0538 -0.0757 0.9644
18 -1 -15 0.0229 17.9805 -0.9957 -15.0112 0.6286 0.7658 -0.0930
12 8 -9 0.0847 11.9962 8.0063 -9.0019 0.0618 0.7396 0.7296
-7 1 20 0.0265 -6.9808 0.9987 20.0021 -0.1278 -0.9194 0.3864
-9 -1 20 0.0272 -8.9819 -1.0027 20.0023 -0.1249 -0.9959 0.1742
16 0 -17 0.0229 15.9807 0.0041 -17.0087 0.4842 0.8747 -0.0802
16 -1 -17 0.0250 15.9797 -0.9962 -17.0093 0.5265 0.8431 -0.1691
15 5 7 0.0731 15.0046 5.0060 6.9909 0.4728 -0.0594 0.8486
-20 1 -5 0.0481 -19.9954 0.9950 -4.9836 -0.9117 0.1259 -0.3592
-1 10 2 0.0943 -0.9884 10.0036 2.0070 -0.4446 0.2194 0.9138

loop_
_geom_angle_atom_site_label_1
_geom_angle_atom_site_label_2
_geom_angle_atom_site_label_3
_geom_angle
_geom_angle_site_symmetry_1
_geom_angle_site_symmetry_3
N101 Zn1 N161 101.38(13) . 8_556
N101 Zn1 I12A 108.61(16) . .
N161 Zn1 I12A 106.37(16) 8_556 .
N101 Zn1 I11B 106.58(12) . .
N161 Zn1 I11B 107.77(11) 8_556 .
N101 Zn1 I12B 105.16(11) . .
N161 Zn1 I12B 106.09(12) 8_556 .
I11B Zn1 I12B 127.05(6) . .
N101 Zn1 I11A 105.43(17) . .
N161 Zn1 I11A 108.12(16) 8_556 .
I12A Zn1 I11A 124.59(18) . .
N111 Zn2 N141 96.81(12) . .
N111 Zn2 I21A 106.99(17) . .
N141 Zn2 I21A 110.60(18) . .
N111 Zn2 I22B 107.90(11) . .
N141 Zn2 I22B 107.79(12) . .
N111 Zn2 I21B 104.54(13) . .
N141 Zn2 I21B 107.14(13) . .
I22B Zn2 I21B 128.21(9) . .
N111 Zn2 I22A 108.50(13) . .
N141 Zn2 I22A 103.82(17) . .
I21A Zn2 I22A 126.21(16) . .
N151 Zn3A N121 99.6(3) . 6_565
N151 Zn3A I32A 106.9(2) . .
N121 Zn3A I32A 109.48(19) 6_565 .
N151 Zn3A I31A 109.37(19) . .
N121 Zn3A I31A 107.4(2) 6_565 .
I32A Zn3A I31A 121.8(2) . .
N151 Zn3B N121 104.2(4) . 6_565
N151 Zn3B I31B 102.7(4) . .
N121 Zn3B I31B 104.8(3) 6_565 .
N151 Zn3B I32B 111.9(4) . .
N121 Zn3B I32B 109.8(4) 6_565 .
I31B Zn3B I32B 121.8(4) . .
C106 N101 C102 118.3(3) . .
C106 N101 Zn1 121.9(3) . .
C102 N101 Zn1 119.6(2) . .
N101 C102 C103 123.1(3) . .
N101 C102 H102 118.4 . .
C103 C102 H102 118.4 . .
C102 C103 C104 118.5(4) . .
C102 C103 H103 120.8 . .
C104 C103 H103 120.7 . .
C105 C104 C103 118.4(3) . .
C105 C104 C131 120.1(3) . .
C103 C104 C131 121.5(3) . .
C106 C105 C104 119.2(3) . .
C106 C105 H105 120.4 . .
C104 C105 H105 120.4 . .
N101 C106 C105 122.4(4) . .
N101 C106 H106 118.8 . .
C105 C106 H106 118.8 . .
C112 N111 C116 118.8(3) . .
C112 N111 Zn2 118.0(3) . .
C116 N111 Zn2 122.9(3) . .
N111 C112 C113 123.1(4) . .
N111 C112 H112 118.4 . .
C113 C112 H112 118.4 . .
C112 C113 C114 118.7(4) . .
C112 C113 H113 120.7 . .
C114 C113 H113 120.7 . .
C115 C114 C113 118.4(3) . .
C115 C114 C133 122.5(3) . .
C113 C114 C133 119.1(3) . .
C114 C115 C116 119.4(3) . .
C114 C115 H115 120.3 . .
C116 C115 H115 120.3 . .
N111 C116 C115 121.7(3) . .
N111 C116 H116 119.2 . .
C115 C116 H116 119.2 . .
C126 N121 C122 118.0(4) . .
C126 N121 Zn3B 119.5(4) . 6_566
C122 N121 Zn3B 122.4(4) . 6_566
C126 N121 Zn3A 125.6(3) . 6_566
C122 N121 Zn3A 116.4(3) . 6_566
N121 C122 C123 122.7(4) . .
N121 C122 H122 118.6 . .
C123 C122 H122 118.6 . .
C122 C123 C124 119.5(4) . .
C122 C123 H123 120.2 . .
C124 C123 H123 120.2 . .
C125 C124 C123 117.8(4) . .
C125 C124 C135 122.2(4) . .
C123 C124 C135 119.9(3) . .
C124 C125 C126 118.8(4) . .
C124 C125 H125 120.6 . .
C126 C125 H125 120.6 . .
N121 C126 C125 123.2(4) . .
N121 C126 H126 118.4 . .
C125 C126 H126 118.4 . .
N132 C131 N136 124.9(3) . .
N132 C131 C104 116.4(3) . .
N136 C131 C104 118.7(3) . .
C133 N132 C131 114.9(3) . .
N134 C133 N132 125.2(3) . .
N134 C133 C114 117.0(3) . .
N132 C133 C114 117.8(3) . .
C133 N134 C135 114.6(3) . .
N136 C135 N134 125.4(3) . .
N136 C135 C124 118.9(3) . .
N134 C135 C124 115.6(3) . .
C135 N136 C131 114.6(3) . .
C146 N141 C142 117.7(3) . .
C146 N141 Zn2 118.5(3) . .
C142 N141 Zn2 123.5(3) . .
N141 C142 C143 122.5(4) . .
N141 C142 H142 118.7 . .
C143 C142 H142 118.7 . .
C144 C143 C142 119.2(4) . .
C144 C143 H143 120.4 . .
C142 C143 H143 120.4 . .
C143 C144 C145 118.9(4) . .
C143 C144 C171 121.2(3) . .
C145 C144 C171 119.9(4) . .
C144 C145 C146 117.8(4) . .
C144 C145 H145 121.1 . .
C146 C145 H145 121.1 . .
N141 C146 C145 123.8(4) . .
N141 C146 H146 118.1 . .
C145 C146 H146 118.1 . .
C156 N151 C152 118.0(4) . .
C156 N151 Zn3B 118.9(4) . .
C152 N151 Zn3B 123.1(4) . .
C156 N151 Zn3A 123.6(3) . .
C152 N151 Zn3A 118.2(3) . .
N151 C152 C153 122.5(4) . .
N151 C152 H152 118.8 . .
C153 C152 H152 118.8 . .
C152 C153 C154 118.9(4) . .
C152 C153 H153 120.6 . .
C154 C153 H153 120.6 . .
C155 C154 C153 118.8(4) . .
C155 C154 C173 120.8(3) . .
C153 C154 C173 120.5(3) . .
C156 C155 C154 118.6(4) . .
C156 C155 H155 120.7 . .
C154 C155 H155 120.7 . .
N151 C156 C155 123.3(4) . .
N151 C156 H156 118.4 . .
C155 C156 H156 118.4 . .
C166 N161 C162 118.3(4) . .
C166 N161 Zn1 118.4(3) . 8_455
C162 N161 Zn1 123.3(3) . 8_455
N161 C162 C163 122.0(4) . .
N161 C162 H162 119.0 . .
C163 C162 H162 119.0 . .
C164 C163 C162 119.4(4) . .
C164 C163 H163 120.3 . .
C162 C163 H163 120.3 . .
C163 C164 C165 118.3(4) . .
C163 C164 C175 121.9(3) . .
C165 C164 C175 119.7(4) . .
C166 C165 C164 118.5(5) . .
C166 C165 H165 120.8 . .
C164 C165 H165 120.8 . .
N161 C166 C165 123.4(5) . .
N161 C166 H166 118.3 . .
C165 C166 H166 118.3 . .
N172 C171 N176 125.5(3) . .
N172 C171 C144 117.9(3) . .
N176 C171 C144 116.7(3) . .
C173 N172 C171 114.7(3) . .
N172 C173 N174 125.3(3) . .
N172 C173 C154 117.9(3) . .
N174 C173 C154 116.8(3) . .
C175 N174 C173 114.7(3) . .
N174 C175 N176 125.6(3) . .
N174 C175 C164 117.5(3) . .
N176 C175 C164 116.9(3) . .
C175 N176 C171 114.0(3) . .
C402 C401 C407 124.4(7) . .
C402 C401 C411 118.1(7) . .
C407 C401 C411 117.5(7) . .
C401 C402 C403 132.7(7) . .
C401 C402 H402 113.7 . .
C403 C402 H402 113.7 . .
C404 C403 C402 132.2(6) . .
C404 C403 H403 113.9 . .
C402 C403 H403 113.9 . .
C403 C404 C405 125.5(7) . .
C403 C404 C412 118.7(7) . .
C405 C404 C412 115.7(7) . .
C406 C405 C404 126.6(7) . .
C406 C405 H405 116.7 . .
C404 C405 H405 116.7 . .
C410 C406 C405 122.1(8) . .
C410 C406 C407 107.6(7) . .
C405 C406 C407 130.3(7) . .
C408 C407 C401 124.1(8) . .
C408 C407 C406 108.0(7) . .
C401 C407 C406 127.9(6) . .
C407 C408 C409 107.0(8) . .
C407 C408 H408 126.5 . .
C409 C408 H408 126.5 . .
C410 C409 C408 110.8(7) . .
C410 C409 H409 124.6 . .
C408 C409 H409 124.6 . .
C409 C410 C406 106.5(8) . .
C409 C410 C415 124.8(9) . .
C406 C410 C415 128.7(9) . .
C401 C411 H41A 109.5 . .
C401 C411 H41B 109.5 . .
H41A C411 H41B 109.5 . .
C401 C411 H41C 109.5 . .
H41A C411 H41C 109.5 . .
H41B C411 H41C 109.5 . .
C414 C412 C404 111.9(6) . .
C414 C412 C413 108.6(10) . .
C404 C412 C413 112.0(8) . .
C414 C412 H412 108.1 . .
C404 C412 H412 108.1 . .
C413 C412 H412 108.1 . .
C412 C413 H41D 109.5 . .
C412 C413 H41E 109.5 . .
H41D C413 H41E 109.5 . .
C412 C413 H41F 109.5 . .
H41D C413 H41F 109.5 . .
H41E C413 H41F 109.5 . .
C412 C414 H41G 109.5 . .
C412 C414 H41H 109.5 . .
H41G C414 H41H 109.5 . .
C412 C414 H41I 109.5 . .
H41G C414 H41I 109.5 . .
H41H C414 H41I 109.5 . .
C410 C415 H41J 109.5 . .
C410 C415 H41K 109.5 . .
H41J C415 H41K 109.5 . .
C410 C415 H41L 109.5 . .
H41J C415 H41L 109.5 . .
H41K C415 H41L 109.5 . .
C507 C501 C511 120(4) . .
C507 C501 C502 131(4) . .
C511 C501 C502 110(4) . .
C503 C502 C501 126(4) . .
C503 C502 H502 116.8 . .
C501 C502 H502 116.8 . .
C502 C503 C504 133(4) . .
C502 C503 H503 113.6 . .
C504 C503 H503 113.6 . .
C503 C504 C505 126(4) . .
C503 C504 C512 116(3) . .
C505 C504 C512 117(3) . .
C506 C505 C504 131(3) . .
C506 C505 H505 114.6 . .
C504 C505 H505 114.6 . .
C505 C506 C510 123(3) . .
C505 C506 C507 127(3) . .
C510 C506 C507 110(3) . .
C508 C507 C501 132(4) . .
C508 C507 C506 103(4) . .
C501 C507 C506 126(4) . .
C507 C508 C509 110(5) . .
C507 C508 H508 125.1 . .
C509 C508 H508 125.1 . .
C510 C509 C508 117(5) . .
C510 C509 H509 121.6 . .
C508 C509 H509 121.6 . .
C509 C510 C506 101(4) . .
C509 C510 C515 136(5) . .
C506 C510 C515 123(4) . .
C501 C511 H51A 109.5 . .
C501 C511 H51B 109.5 . .
H51A C511 H51B 109.5 . .
C501 C511 H51C 109.5 . .
H51A C511 H51C 109.5 . .
H51B C511 H51C 109.5 . .
C504 C512 C513 105(3) . .
C504 C512 C514 110(3) . .
C513 C512 C514 103(3) . .
C504 C512 H512 112.6 . .
C513 C512 H512 112.6 . .
C514 C512 H512 112.6 . .
C512 C513 H51D 109.5 . .
C512 C513 H51E 109.5 . .
H51D C513 H51E 109.5 . .
C512 C513 H51F 109.5 . .
H51D C513 H51F 109.5 . .
H51E C513 H51F 109.5 . .
C512 C514 H51G 109.5 . .
C512 C514 H51H 109.5 . .
H51G C514 H51H 109.5 . .
C512 C514 H51I 109.5 . .
H51G C514 H51I 109.5 . .
H51H C514 H51I 109.5 . .
C510 C515 H51J 109.5 . .
C510 C515 H51K 109.5 . .
H51J C515 H51K 109.5 . .
C510 C515 H51L 109.5 . .
H51J C515 H51L 109.5 . .
H51K C515 H51L 109.5 . .
C607 C601 C611 119(4) . .
C607 C601 C602 129(3) . .
C611 C601 C602 111(3) . .
C603 C602 C601 126(3) . .
C603 C602 H602 117.2 . .
C601 C602 H602 117.2 . .
C602 C603 C604 133(4) . .
C602 C603 H603 113.4 . .
C604 C603 H603 113.4 . .
C603 C604 C605 127(3) . .
C603 C604 C612 117(3) . .
C605 C604 C612 116(2) . .
C606 C605 C604 129(2) . .
C606 C605 H605 115.7 . .
C604 C605 H605 115.7 . .
C605 C606 C610 122(2) . .
C605 C606 C607 128(2) . .
C610 C606 C607 110(3) . .
C608 C607 C601 131(3) . .
C608 C607 C606 103(3) . .
C601 C607 C606 126(3) . .
C607 C608 C609 109(5) . .
C607 C608 H608 125.3 . .
C609 C608 H608 125.3 . .
C610 C609 C608 117(5) . .
C610 C609 H609 121.7 . .
C608 C609 H609 121.7 . .
C609 C610 C606 101(4) . .
C609 C610 C615 136(4) . .
C606 C610 C615 123(3) . .
C601 C611 H61A 109.5 . .
C601 C611 H61B 109.5 . .
H61A C611 H61B 109.5 . .
C601 C611 H61C 109.5 . .
H61A C611 H61C 109.5 . .
H61B C611 H61C 109.5 . .
C604 C612 C613 102(3) . .
C604 C612 C614 109(2) . .
C613 C612 C614 102(2) . .
C604 C612 H612 114.1 . .
C613 C612 H612 114.1 . .
C614 C612 H612 114.1 . .
C612 C613 H61D 109.5 . .
C612 C613 H61E 109.5 . .
H61D C613 H61E 109.5 . .
C612 C613 H61F 109.5 . .
H61D C613 H61F 109.5 . .
H61E C613 H61F 109.5 . .
C612 C614 H61G 109.5 . .
C612 C614 H61H 109.5 . .
H61G C614 H61H 109.5 . .
C612 C614 H61I 109.5 . .
H61G C614 H61I 109.5 . .
H61H C614 H61I 109.5 . .
C610 C615 H61J 109.5 . .
C610 C615 H61K 109.5 . .
H61J C615 H61K 109.5 . .
C610 C615 H61L 109.5 . .
H61J C615 H61L 109.5 . .
H61K C615 H61L 109.5 . .
C707 C701 C711 120(4) . .
C707 C701 C702 131(3) . .
C711 C701 C702 109(4) . .
C703 C702 C701 126(3) . .
C703 C702 H702 117.1 . .
C701 C702 H702 117.1 . .
C702 C703 C704 132(4) . .
C702 C703 H703 113.9 . .
C704 C703 H703 113.9 . .
C703 C704 C705 127(3) . .
C703 C704 C712 116(3) . .
C705 C704 C712 117(2) . .
C706 C705 C704 131(3) . .
C706 C705 H705 114.4 . .
C704 C705 H705 114.4 . .
C705 C706 C710 123(3) . .
C705 C706 C707 126(3) . .
C710 C706 C707 111(3) . .
C708 C707 C701 131(3) . .
C708 C707 C706 102(4) . .
C701 C707 C706 126(3) . .
C707 C708 C709 110(5) . .
C707 C708 H708 125.2 . .
C709 C708 H708 125.2 . .
C710 C709 C708 117(5) . .
C710 C709 H709 121.4 . .
C708 C709 H709 121.4 . .
C709 C710 C706 100(4) . .
C709 C710 C715 132(4) . .
C706 C710 C715 122(4) . .
C701 C711 H71A 109.5 . .
C701 C711 H71B 109.5 . .
H71A C711 H71B 109.5 . .
C701 C711 H71C 109.5 . .
H71A C711 H71C 109.5 . .
H71B C711 H71C 109.5 . .
C704 C712 C713 106(3) . .
C704 C712 C714 109(3) . .
C713 C712 C714 103(3) . .
C704 C712 H712 112.7 . .
C713 C712 H712 112.7 . .
C714 C712 H712 112.7 . .
C712 C713 H71D 109.5 . .
C712 C713 H71E 109.5 . .
H71D C713 H71E 109.5 . .
C712 C713 H71F 109.5 . .
H71D C713 H71F 109.5 . .
H71E C713 H71F 109.5 . .
C712 C714 H71G 109.5 . .
C712 C714 H71H 109.5 . .
H71G C714 H71H 109.5 . .
C712 C714 H71I 109.5 . .
H71G C714 H71I 109.5 . .
H71H C714 H71I 109.5 . .
C710 C715 H71J 109.5 . .
C710 C715 H71K 109.5 . .
H71J C715 H71K 109.5 . .
C710 C715 H71L 109.5 . .
H71J C715 H71L 109.5 . .
H71K C715 H71L 109.5 . .
C91A C90A C95A 111.5(10) . .
C91A C90A H90A 109.3 . .
C95A C90A H90A 109.3 . .
C91A C90A H90B 109.3 . .
C95A C90A H90B 109.3 . .
H90A C90A H90B 108.0 . .
C90A C91A C92A 111.5(9) . .
C90A C91A H91A 109.3 . .
C92A C91A H91A 109.3 . .
C90A C91A H91B 109.3 . .
C92A C91A H91B 109.3 . .
H91A C91A H91B 108.0 . .
C93A C92A C91A 112.1(9) . .
C93A C92A H92A 109.2 . .
C91A C92A H92A 109.2 . .
C93A C92A H92B 109.2 . .
C91A C92A H92B 109.2 . .
H92A C92A H92B 107.9 . .
C92A C93A C94A 109.1(10) . .
C92A C93A H93A 109.9 . .
C94A C93A H93A 109.9 . .
C92A C93A H93B 109.9 . .
C94A C93A H93B 109.9 . .
H93A C93A H93B 108.3 . .
C93A C94A C95A 109.9(11) . .
C93A C94A H94A 109.7 . .
C95A C94A H94A 109.7 . .
C93A C94A H94B 109.7 . .
C95A C94A H94B 109.7 . .
H94A C94A H94B 108.2 . .
C94A C95A C90A 109.1(10) . .
C94A C95A H95A 109.9 . .
C90A C95A H95A 109.9 . .
C94A C95A H95B 109.9 . .
C90A C95A H95B 109.9 . .
H95A C95A H95B 108.3 . .
C91B C90B C95B 91.6(15) . .
C91B C90B H90C 113.4 . .
C95B C90B H90C 113.4 . .
C91B C90B H90D 113.4 . .
C95B C90B H90D 113.4 . .
H90C C90B H90D 110.7 . .
C92B C91B C90B 104.8(15) . .
C92B C91B H91C 110.8 . .
C90B C91B H91C 110.8 . .
C92B C91B H91D 110.8 . .
C90B C91B H91D 110.8 . .
H91C C91B H91D 108.9 . .
C91B C92B C93B 113.9(15) . .
C91B C92B H92C 108.8 . .
C93B C92B H92C 108.8 . .
C91B C92B H92D 108.8 . .
C93B C92B H92D 108.8 . .
H92C C92B H92D 107.7 . .
C92B C93B C94B 105.4(17) . .
C92B C93B H93C 110.7 . .
C94B C93B H93C 110.7 . .
C92B C93B H93D 110.7 . .
C94B C93B H93D 110.7 . .
H93C C93B H93D 108.8 . .
C95B C94B C93B 100.0(17) . .
C95B C94B H94C 111.8 . .
C93B C94B H94C 111.8 . .
C95B C94B H94D 111.8 . .
C93B C94B H94D 111.8 . .
H94C C94B H94D 109.5 . .
C94B C95B C90B 98.7(17) . .
C94B C95B H95C 112.0 . .
C90B C95B H95C 112.0 . .
C94B C95B H95D 112.0 . .
C90B C95B H95D 112.0 . .
H95C C95B H95D 109.7 . .
C92D C90D C91D 111.5(18) 7_666 .
C92D C90D H90E 109.3 7_666 .
C91D C90D H90E 109.3 . .
C92D C90D H90F 109.3 7_666 .
C91D C90D H90F 109.3 . .
H90E C90D H90F 108.0 . .
C90D C91D C92D 109.7(17) . .
C90D C91D H91E 109.7 . .
C92D C91D H91E 109.7 . .
C90D C91D H91F 109.7 . .
C92D C91D H91F 109.7 . .
H91E C91D H91F 108.2 . .
C90D C92D C91D 105.1(17) 7_666 .
C90D C92D H92E 110.7 7_666 .
C91D C92D H92E 110.7 . .
C90D C92D H92F 110.7 7_666 .
C91D C92D H92F 110.7 . .
H92E C92D H92F 108.8 . .

loop_
_geom_bond_atom_site_label_1
_geom_bond_atom_site_label_2
_geom_bond_distance
_geom_bond_site_symmetry_2
Zn1 N101 2.072(3) .
Zn1 N161 2.073(3) 8_556
Zn1 I12A 2.441(6) .
Zn1 I11B 2.5067(14) .
Zn1 I12B 2.578(2) .
Zn1 I11A 2.580(6) .
Zn2 N111 2.080(3) .
Zn2 N141 2.084(3) .
Zn2 I21A 2.443(6) .
Zn2 I22B 2.5022(17) .
Zn2 I21B 2.581(3) .
Zn2 I22A 2.609(5) .
Zn3A N151 2.098(6) .
Zn3A N121 2.100(6) 6_565
Zn3A I32A 2.520(4) .
Zn3A I31A 2.540(4) .
Zn3B N151 1.989(10) .
Zn3B N121 2.074(9) 6_565
Zn3B I31B 2.540(8) .
Zn3B I32B 2.580(9) .
N101 C106 1.335(5) .
N101 C102 1.341(6) .
C102 C103 1.375(6) .
C102 H102 0.9500 .
C103 C104 1.394(5) .
C103 H103 0.9500 .
C104 C105 1.390(6) .
C104 C131 1.476(5) .
C105 C106 1.379(5) .
C105 H105 0.9500 .
C106 H106 0.9500 .
N111 C112 1.326(6) .
N111 C116 1.335(5) .
C112 C113 1.380(6) .
C112 H112 0.9500 .
C113 C114 1.384(5) .
C113 H113 0.9500 .
C114 C115 1.382(5) .
C114 C133 1.478(5) .
C115 C116 1.391(5) .
C115 H115 0.9500 .
C116 H116 0.9500 .
N121 C126 1.317(6) .
N121 C122 1.335(6) .
N121 Zn3B 2.074(9) 6_566
N121 Zn3A 2.100(6) 6_566
C122 C123 1.373(6) .
C122 H122 0.9500 .
C123 C124 1.382(6) .
C123 H123 0.9500 .
C124 C125 1.382(5) .
C124 C135 1.485(5) .
C125 C126 1.388(6) .
C125 H125 0.9500 .
C126 H126 0.9500 .
C131 N132 1.339(4) .
C131 N136 1.341(5) .
N132 C133 1.336(4) .
C133 N134 1.335(5) .
N134 C135 1.338(4) .
C135 N136 1.335(5) .
N141 C146 1.326(6) .
N141 C142 1.329(6) .
C142 C143 1.381(5) .
C142 H142 0.9500 .
C143 C144 1.376(6) .
C143 H143 0.9500 .
C144 C145 1.378(5) .
C144 C171 1.484(5) .
C145 C146 1.385(6) .
C145 H145 0.9500 .
C146 H146 0.9500 .
N151 C156 1.342(5) .
N151 C152 1.343(6) .
C152 C153 1.384(6) .
C152 H152 0.9500 .
C153 C154 1.393(5) .
C153 H153 0.9500 .
C154 C155 1.385(5) .
C154 C173 1.479(5) .
C155 C156 1.379(6) .
C155 H155 0.9500 .
C156 H156 0.9500 .
N161 C166 1.318(7) .
N161 C162 1.326(5) .
N161 Zn1 2.073(3) 8_455
C162 C163 1.380(5) .
C162 H162 0.9500 .
C163 C164 1.375(6) .
C163 H163 0.9500 .
C164 C165 1.376(6) .
C164 C175 1.477(5) .
C165 C166 1.376(7) .
C165 H165 0.9500 .
C166 H166 0.9500 .
C171 N172 1.335(5) .
C171 N176 1.343(5) .
N172 C173 1.331(5) .
C173 N174 1.337(5) .
N174 C175 1.332(5) .
C175 N176 1.339(5) .
C401 C402 1.360(10) .
C401 C407 1.399(10) .
C401 C411 1.542(11) .
C402 C403 1.394(10) .
C402 H402 0.9500 .
C403 C404 1.348(10) .
C403 H403 0.9500 .
C404 C405 1.430(10) .
C404 C412 1.520(10) .
C405 C406 1.416(10) .
C405 H405 0.9500 .
C406 C410 1.412(10) .
C406 C407 1.458(11) .
C407 C408 1.396(10) .
C408 C409 1.407(13) .
C408 H408 0.9500 .
C409 C410 1.405(13) .
C409 H409 0.9500 .
C410 C415 1.511(14) .
C411 H41A 0.9800 .
C411 H41B 0.9800 .
C411 H41C 0.9800 .
C412 C414 1.512(11) .
C412 C413 1.574(14) .
C412 H412 1.0000 .
C413 H41D 0.9800 .
C413 H41E 0.9800 .
C413 H41F 0.9800 .
C414 H41G 0.9800 .
C414 H41H 0.9800 .
C414 H41I 0.9800 .
C415 H41J 0.9800 .
C415 H41K 0.9800 .
C415 H41L 0.9800 .
C501 C507 1.38(5) .
C501 C511 1.46(4) .
C501 C502 1.54(8) .
C502 C503 1.38(7) .
C502 H502 0.9500 .
C503 C504 1.39(4) .
C503 H503 0.9500 .
C504 C505 1.46(4) .
C504 C512 1.54(4) .
C505 C506 1.45(3) .
C505 H505 0.9500 .
C506 C510 1.47(4) .
C506 C507 1.52(3) .
C507 C508 1.27(8) .
C508 C509 1.46(6) .
C508 H508 0.9500 .
C509 C510 1.26(6) .
C509 H509 0.9500 .
C510 C515 1.61(5) .
C511 H51A 0.9800 .
C511 H51B 0.9800 .
C511 H51C 0.9800 .
C512 C513 1.57(3) .
C512 C514 1.63(4) .
C512 H512 1.0000 .
C513 H51D 0.9800 .
C513 H51E 0.9800 .
C513 H51F 0.9800 .
C514 H51G 0.9800 .
C514 H51H 0.9800 .
C514 H51I 0.9800 .
C515 H51J 0.9800 .
C515 H51K 0.9800 .
C515 H51L 0.9800 .
C601 C607 1.39(5) .
C601 C611 1.46(4) .
C601 C602 1.54(8) .
C602 C603 1.38(6) .
C602 H602 0.9500 .
C603 C604 1.39(4) .
C603 H603 0.9500 .
C604 C605 1.45(4) .
C604 C612 1.55(4) .
C605 C606 1.44(3) .
C605 H605 0.9500 .
C606 C610 1.47(4) .
C606 C607 1.52(3) .
C607 C608 1.28(8) .
C608 C609 1.46(6) .
C608 H608 0.9500 .
C609 C610 1.26(6) .
C609 H609 0.9500 .
C610 C615 1.60(5) .
C611 H61A 0.9800 .
C611 H61B 0.9800 .
C611 H61C 0.9800 .
C612 C613 1.571(19) .
C612 C614 1.64(4) .
C612 H612 1.0000 .
C613 H61D 0.9800 .
C613 H61E 0.9800 .
C613 H61F 0.9800 .
C614 H61G 0.9800 .
C614 H61H 0.9800 .
C614 H61I 0.9800 .
C615 H61J 0.9800 .
C615 H61K 0.9800 .
C615 H61L 0.9800 .
C701 C707 1.39(5) .
C701 C711 1.46(4) .
C701 C702 1.54(8) .
C702 C703 1.38(6) .
C702 H702 0.9500 .
C703 C704 1.39(4) .
C703 H703 0.9500 .
C704 C705 1.46(4) .
C704 C712 1.54(4) .
C705 C706 1.44(3) .
C705 H705 0.9500 .
C706 C710 1.47(4) .
C706 C707 1.53(3) .
C707 C708 1.27(8) .
C708 C709 1.46(6) .
C708 H708 0.9500 .
C709 C710 1.27(6) .
C709 H709 0.9500 .
C710 C715 1.62(5) .
C711 H71A 0.9800 .
C711 H71B 0.9800 .
C711 H71C 0.9800 .
C712 C713 1.58(3) .
C712 C714 1.62(4) .
C712 H712 1.0000 .
C713 H71D 0.9800 .
C713 H71E 0.9800 .
C713 H71F 0.9800 .
C714 H71G 0.9800 .
C714 H71H 0.9800 .
C714 H71I 0.9800 .
C715 H71J 0.9800 .
C715 H71K 0.9800 .
C715 H71L 0.9800 .
C90A C91A 1.446(11) .
C90A C95A 1.531(13) .
C90A H90A 0.9900 .
C90A H90B 0.9900 .
C91A C92A 1.507(11) .
C91A H91A 0.9900 .
C91A H91B 0.9900 .
C92A C93A 1.473(12) .
C92A H92A 0.9900 .
C92A H92B 0.9900 .
C93A C94A 1.495(13) .
C93A H93A 0.9900 .
C93A H93B 0.9900 .
C94A C95A 1.530(15) .
C94A H94A 0.9900 .
C94A H94B 0.9900 .
C95A H95A 0.9900 .
C95A H95B 0.9900 .
C90B C91B 1.580(17) .
C90B C95B 1.632(18) .
C90B H90C 0.9900 .
C90B H90D 0.9900 .
C91B C92B 1.492(16) .
C91B H91C 0.9900 .
C91B H91D 0.9900 .
C92B C93B 1.587(17) .
C92B H92C 0.9900 .
C92B H92D 0.9900 .
C93B C94B 1.599(18) .
C93B H93C 0.9900 .
C93B H93D 0.9900 .
C94B C95B 1.520(18) .
C94B H94C 0.9900 .
C94B H94D 0.9900 .
C95B H95C 0.9900 .
C95B H95D 0.9900 .
C90D C92D 1.481(17) 7_666
C90D C91D 1.520(17) .
C90D H90E 0.9900 .
C90D H90F 0.9900 .
C91D C92D 1.561(17) .
C91D H91E 0.9900 .
C91D H91F 0.9900 .
C92D C90D 1.481(17) 7_666
C92D H92E 0.9900 .
C92D H92F 0.9900 .

loop_
_geom_hbond_atom_site_label_D
_geom_hbond_atom_site_label_H
_geom_hbond_atom_site_label_A
_geom_hbond_distance_DH
_geom_hbond_distance_HA
_geom_hbond_distance_DA
_geom_hbond_angle_DHA
_geom_hbond_site_symmetry_A
C102 H102 I22A 0.95 3.11 3.838(5) 135.0 4_656
C102 H102 I22B 0.95 3.09 3.793(4) 131.8 4_656
C105 H105 I32A 0.95 3.26 3.919(4) 128.4 6_556
C105 H105 I32B 0.95 3.31 3.893(5) 121.4 6_556
C106 H106 I12A 0.95 3.16 3.776(5) 124.3 .
C106 H106 I12B 0.95 3.09 3.745(4) 127.2 .
C112 H112 I12B 0.95 3.31 3.739(6) 110.0 4_656
C113 H113 I12B 0.95 3.28 3.720(5) 110.3 4_656
C116 H116 I31A 0.95 3.17 3.844(4) 129.0 6_556
C116 H116 I31B 0.95 3.07 3.706(5) 125.6 6_556
C122 H122 I31A 0.95 3.09 3.731(5) 126.2 6_566
C122 H122 I31B 0.95 3.18 3.768(6) 121.5 6_566
C126 H126 I32B 0.95 3.25 3.881(5) 125.8 6_566
C142 H142 I21A 0.95 3.28 3.879(6) 122.9 .
C142 H142 I21B 0.95 3.19 3.838(5) 126.6 .
C146 H146 I22A 0.95 3.13 3.751(6) 124.4 .
C146 H146 I22B 0.95 3.23 3.821(5) 122.4 .
C156 H156 I32A 0.95 3.17 3.805(5) 126.0 .
C156 H156 I32B 0.95 3.13 3.807(5) 130.0 .
C162 H162 I11A 0.95 3.20 3.846(7) 126.7 8_455
C166 H166 I12A 0.95 3.28 3.792(7) 116.2 8_455
C166 H166 I12B 0.95 3.27 3.837(6) 119.9 8_455

loop_
_geom_torsion_atom_site_label_1
_geom_torsion_atom_site_label_2
_geom_torsion_atom_site_label_3
_geom_torsion_atom_site_label_4
_geom_torsion
_geom_torsion_site_symmetry_1
_geom_torsion_site_symmetry_4
C106 N101 C102 C103 0.4(7) . .
Zn1 N101 C102 C103 -175.1(4) . .
N101 C102 C103 C104 1.7(7) . .
C102 C103 C104 C105 -2.7(7) . .
C102 C103 C104 C131 177.2(4) . .
C103 C104 C105 C106 1.8(6) . .
C131 C104 C105 C106 -178.2(4) . .
C102 N101 C106 C105 -1.4(7) . .
Zn1 N101 C106 C105 174.0(3) . .
C104 C105 C106 N101 0.3(7) . .
C116 N111 C112 C113 0.7(11) . .
Zn2 N111 C112 C113 174.0(6) . .
N111 C112 C113 C114 -0.9(12) . .
C112 C113 C114 C115 0.0(9) . .
C112 C113 C114 C133 -179.5(6) . .
C113 C114 C115 C116 1.0(7) . .
C133 C114 C115 C116 -179.5(4) . .
C112 N111 C116 C115 0.3(7) . .
Zn2 N111 C116 C115 -172.6(3) . .
C114 C115 C116 N111 -1.2(6) . .
C126 N121 C122 C123 -2.2(8) . .
Zn3B N121 C122 C123 -178.6(5) 6_566 .
Zn3A N121 C122 C123 177.1(5) 6_566 .
N121 C122 C123 C124 1.9(9) . .
C122 C123 C124 C125 -0.4(8) . .
C122 C123 C124 C135 -177.3(5) . .
C123 C124 C125 C126 -0.8(7) . .
C135 C124 C125 C126 176.1(4) . .
C122 N121 C126 C125 0.9(7) . .
Zn3B N121 C126 C125 177.5(5) 6_566 .
Zn3A N121 C126 C125 -178.3(4) 6_566 .
C124 C125 C126 N121 0.5(8) . .
C105 C104 C131 N132 4.4(5) . .
C103 C104 C131 N132 -175.5(4) . .
C105 C104 C131 N136 -175.4(4) . .
C103 C104 C131 N136 4.7(6) . .
N136 C131 N132 C133 -4.9(5) . .
C104 C131 N132 C133 175.3(3) . .
C131 N132 C133 N134 2.5(5) . .
C131 N132 C133 C114 -178.8(3) . .
C115 C114 C133 N134 176.9(4) . .
C113 C114 C133 N134 -3.6(6) . .
C115 C114 C133 N132 -1.8(5) . .
C113 C114 C133 N132 177.6(5) . .
N132 C133 N134 C135 2.6(5) . .
C114 C133 N134 C135 -176.0(3) . .
C133 N134 C135 N136 -6.3(5) . .
C133 N134 C135 C124 170.9(3) . .
C125 C124 C135 N136 6.9(6) . .
C123 C124 C135 N136 -176.3(4) . .
C125 C124 C135 N134 -170.6(4) . .
C123 C124 C135 N134 6.2(6) . .
N134 C135 N136 C131 4.3(6) . .
C124 C135 N136 C131 -172.9(3) . .
N132 C131 N136 C135 1.7(5) . .
C104 C131 N136 C135 -178.5(3) . .
C146 N141 C142 C143 -2.0(6) . .
Zn2 N141 C142 C143 172.7(3) . .
N141 C142 C143 C144 2.0(6) . .
C142 C143 C144 C145 -0.6(6) . .
C142 C143 C144 C171 -178.6(3) . .
C143 C144 C145 C146 -0.8(7) . .
C171 C144 C145 C146 177.2(4) . .
C142 N141 C146 C145 0.5(8) . .
Zn2 N141 C146 C145 -174.4(4) . .
C144 C145 C146 N141 0.9(9) . .
C156 N151 C152 C153 0.0(7) . .
Zn3B N151 C152 C153 179.7(5) . .
Zn3A N151 C152 C153 174.6(4) . .
N151 C152 C153 C154 -0.2(7) . .
C152 C153 C154 C155 -0.3(6) . .
C152 C153 C154 C173 179.7(4) . .
C153 C154 C155 C156 1.1(6) . .
C173 C154 C155 C156 -178.9(4) . .
C152 N151 C156 C155 0.9(7) . .
Zn3B N151 C156 C155 -178.8(4) . .
Zn3A N151 C156 C155 -173.4(4) . .
C154 C155 C156 N151 -1.5(7) . .
C166 N161 C162 C163 -1.1(8) . .
Zn1 N161 C162 C163 176.8(3) 8_455 .
N161 C162 C163 C164 0.5(6) . .
C162 C163 C164 C165 -0.5(7) . .
C162 C163 C164 C175 -177.7(4) . .
C163 C164 C165 C166 1.1(11) . .
C175 C164 C165 C166 178.4(7) . .
C162 N161 C166 C165 1.9(12) . .
Zn1 N161 C166 C165 -176.2(7) 8_455 .
C164 C165 C166 N161 -1.9(14) . .
C143 C144 C171 N172 -172.1(3) . .
C145 C144 C171 N172 9.9(5) . .
C143 C144 C171 N176 7.0(5) . .
C145 C144 C171 N176 -171.0(4) . .
N176 C171 N172 C173 -2.7(5) . .
C144 C171 N172 C173 176.3(3) . .
C171 N172 C173 N174 -0.6(5) . .
C171 N172 C173 C154 179.4(3) . .
C155 C154 C173 N172 -15.6(5) . .
C153 C154 C173 N172 164.4(4) . .
C155 C154 C173 N174 164.4(4) . .
C153 C154 C173 N174 -15.7(5) . .
N172 C173 N174 C175 1.9(5) . .
C154 C173 N174 C175 -178.1(3) . .
C173 N174 C175 N176 -0.1(5) . .
C173 N174 C175 C164 -178.8(3) . .
C163 C164 C175 N174 -164.3(4) . .
C165 C164 C175 N174 18.5(7) . .
C163 C164 C175 N176 16.8(5) . .
C165 C164 C175 N176 -160.4(5) . .
N174 C175 N176 C171 -2.7(5) . .
C164 C175 N176 C171 176.1(3) . .
N172 C171 N176 C175 4.2(5) . .
C144 C171 N176 C175 -174.8(3) . .
C407 C401 C402 C403 -2.9(11) . .
C411 C401 C402 C403 177.3(7) . .
C401 C402 C403 C404 -2.2(12) . .
C402 C403 C404 C405 -0.3(11) . .
C402 C403 C404 C412 -177.9(6) . .
C403 C404 C405 C406 5.9(11) . .
C412 C404 C405 C406 -176.3(7) . .
C404 C405 C406 C410 175.3(7) . .
C404 C405 C406 C407 -5.1(12) . .
C402 C401 C407 C408 -176.2(7) . .
C411 C401 C407 C408 3.6(10) . .
C402 C401 C407 C406 7.0(11) . .
C411 C401 C407 C406 -173.3(7) . .
C410 C406 C407 C408 -0.4(8) . .
C405 C406 C407 C408 180.0(7) . .
C410 C406 C407 C401 176.8(7) . .
C405 C406 C407 C401 -2.8(12) . .
C401 C407 C408 C409 -179.4(7) . .
C406 C407 C408 C409 -2.1(9) . .
C407 C408 C409 C410 3.9(10) . .
C408 C409 C410 C406 -4.2(11) . .
C408 C409 C410 C415 176.5(10) . .
C405 C406 C410 C409 -177.6(7) . .
C407 C406 C410 C409 2.8(9) . .
C405 C406 C410 C415 1.6(15) . .
C407 C406 C410 C415 -178.0(11) . .
C403 C404 C412 C414 104.2(8) . .
C405 C404 C412 C414 -73.7(9) . .
C403 C404 C412 C413 -133.6(10) . .
C405 C404 C412 C413 48.5(11) . .
C507 C501 C502 C503 0.0(12) . .
C511 C501 C502 C503 180.0(9) . .
C501 C502 C503 C504 0.0(16) . .
C502 C503 C504 C505 0.0(13) . .
C502 C503 C504 C512 -180.0(9) . .
C503 C504 C505 C506 0.0(13) . .
C512 C504 C505 C506 179.9(9) . .
C504 C505 C506 C510 180.0(7) . .
C504 C505 C506 C507 0.0(15) . .
C511 C501 C507 C508 0.0(13) . .
C502 C501 C507 C508 -180.0(9) . .
C511 C501 C507 C506 -180.0(8) . .
C502 C501 C507 C506 0.0(12) . .
C505 C506 C507 C508 180.0(9) . .
C510 C506 C507 C508 0.0(10) . .
C505 C506 C507 C501 0.0(14) . .
C510 C506 C507 C501 -180.0(6) . .
C501 C507 C508 C509 180.0(8) . .
C506 C507 C508 C509 0.0(10) . .
C507 C508 C509 C510 0.0(12) . .
C508 C509 C510 C506 0.0(9) . .
C508 C509 C510 C515 180.0(6) . .
C505 C506 C510 C509 -180.0(8) . .
C507 C506 C510 C509 0.0(8) . .
C505 C506 C510 C515 0.0(11) . .
C507 C506 C510 C515 180.0(6) . .
C503 C504 C512 C513 -138(14) . .
C505 C504 C512 C513 42(14) . .
C503 C504 C512 C514 -28(14) . .
C505 C504 C512 C514 152(14) . .
C607 C601 C602 C603 15(8) . .
C611 C601 C602 C603 -174(5) . .
C601 C602 C603 C604 -14(8) . .
C602 C603 C604 C605 8(6) . .
C602 C603 C604 C612 -171(4) . .
C603 C604 C605 C606 4(5) . .
C612 C604 C605 C606 -178(3) . .
C604 C605 C606 C610 176(3) . .
C604 C605 C606 C607 -12(5) . .
C611 C601 C607 C608 5(9) . .
C602 C601 C607 C608 176(6) . .
C611 C601 C607 C606 175(4) . .
C602 C601 C607 C606 -14(7) . .
C605 C606 C607 C608 -173(4) . .
C610 C606 C607 C608 0(5) . .
C605 C606 C607 C601 14(6) . .
C610 C606 C607 C601 -172(4) . .
C601 C607 C608 C609 171(5) . .
C606 C607 C608 C609 -1(6) . .
C607 C608 C609 C610 2(7) . .
C608 C609 C610 C606 -2(5) . .
C608 C609 C610 C615 -180(5) . .
C605 C606 C610 C609 175(3) . .
C607 C606 C610 C609 1(4) . .
C605 C606 C610 C615 -7(4) . .
C607 C606 C610 C615 179(3) . .
C603 C604 C612 C613 -4(4) . .
C605 C604 C612 C613 177(3) . .
C603 C604 C612 C614 -112(3) . .
C605 C604 C612 C614 69(3) . .
C707 C701 C702 C703 11(13) . .
C711 C701 C702 C703 -169(8) . .
C701 C702 C703 C704 -9(13) . .
C702 C703 C704 C705 -1(11) . .
C702 C703 C704 C712 178(7) . .
C703 C704 C705 C706 3(9) . .
C712 C704 C705 C706 -176(5) . .
C704 C705 C706 C710 177(5) . .
C704 C705 C706 C707 5(9) . .
C711 C701 C707 C708 -7(14) . .
C702 C701 C707 C708 172(10) . .
C711 C701 C707 C706 180(6) . .
C702 C701 C707 C706 -1(12) . .
C705 C706 C707 C708 177(7) . .
C710 C706 C707 C708 4(8) . .
C705 C706 C707 C701 -8(9) . .
C710 C706 C707 C701 179(6) . .
C701 C707 C708 C709 179(7) . .
C706 C707 C708 C709 -6(10) . .
C707 C708 C709 C710 8(12) . .
C708 C709 C710 C706 -5(8) . .
C708 C709 C710 C715 -157(8) . .
C705 C706 C710 C709 -173(5) . .
C707 C706 C710 C709 1(6) . .
C705 C706 C710 C715 -17(8) . .
C707 C706 C710 C715 156(5) . .
C703 C704 C712 C713 -97(5) . .
C705 C704 C712 C713 82(5) . .
C703 C704 C712 C714 153(5) . .
C705 C704 C712 C714 -28(5) . .
C95A C90A C91A C92A 54.5(14) . .
C90A C91A C92A C93A -56.6(12) . .
C91A C92A C93A C94A 58.5(13) . .
C92A C93A C94A C95A -59.8(14) . .
C93A C94A C95A C90A 58.0(15) . .
C91A C90A C95A C94A -55.8(16) . .
C95B C90B C91B C92B -43(2) . .
C90B C91B C92B C93B -30(3) . .
C91B C92B C93B C94B 68(3) . .
C92B C93B C94B C95B -12(3) . .
C93B C94B C95B C90B -64(2) . .
C91B C90B C95B C94B 103(2) . .
C92D C90D C91D C92D -64(3) 7_666 .
C90D C91D C92D C90D 60(3) . 7_666
